data_7036155
loop_
_publ_author_name
'Molina, P. I.'
'Sures, D. J.'
'Mir\'o, P'
'Zakharov, L. N.'
'Nyman, M.'

_publ_section_title
;
 Bridging the opposite chemistries of tantalum and tungsten
 polyoxometalates.
;
_journal_issue 36
_journal_name_full 'Dalton transactions (Cambridge, England : 2003)'
_journal_page_first 15813
_journal_page_last 15822
_journal_paper_doi 10.1039/c5dt02290h
_journal_volume 44
_journal_year 2015
_chemical_formula_sum 'Cs6 H12 O38 Ta2 W8'
_chemical_formula_weight 3250.26
_chemical_name_systematic
; 
 ? 
;
_space_group_IT_number 2
_symmetry_cell_setting triclinic
_symmetry_space_group_name_Hall '-P 1'
_symmetry_space_group_name_H-M 'P -1'
_atom_sites_solution_hydrogens none
_atom_sites_solution_primary direct
_atom_sites_solution_secondary difmap
_audit_creation_method SHELXTL
_audit_update_record
;
2015-04-24 deposited with the CCDC.
2015-08-05 downloaded from the CCDC.
;
_cell_angle_alpha 92.172(9)
_cell_angle_beta 101.597(9)
_cell_angle_gamma 115.836(7)
_cell_formula_units_Z 1
_cell_length_a 9.798(6)
_cell_length_b 10.273(6)
_cell_length_c 11.322(7)
_cell_measurement_reflns_used 1747
_cell_measurement_temperature 200(2)
_cell_measurement_theta_max 30.42
_cell_measurement_theta_min 2.64
_cell_volume 994.5(10)
_computing_cell_refinement 'Bruker SAINT'
_computing_data_collection 'Bruker APEX2'
_computing_data_reduction 'Bruker SAINT'
_computing_molecular_graphics 'Bruker SHELXTL'
_computing_publication_material 'Bruker SHELXTL'
_computing_structure_refinement 'SHELXL-97 (Sheldrick, 2008)'
_computing_structure_solution 'SHELXS-97 (Sheldrick, 2008)'
_diffrn_ambient_temperature 200(2)
_diffrn_measured_fraction_theta_full 0.999
_diffrn_measured_fraction_theta_max 0.999
_diffrn_measurement_device_type 'Bruker APEX-II CCD'
_diffrn_measurement_method '\f and \w scans'
_diffrn_radiation_monochromator graphite
_diffrn_radiation_source 'fine-focus sealed tube'
_diffrn_radiation_type MoK\a
_diffrn_radiation_wavelength 0.71073
_diffrn_reflns_av_R_equivalents 0.0783
_diffrn_reflns_av_sigmaI/netI 0.1018
_diffrn_reflns_limit_h_max 12
_diffrn_reflns_limit_h_min -12
_diffrn_reflns_limit_k_max 13
_diffrn_reflns_limit_k_min -13
_diffrn_reflns_limit_l_max 14
_diffrn_reflns_limit_l_min -14
_diffrn_reflns_number 12962
_diffrn_reflns_theta_full 28.00
_diffrn_reflns_theta_max 28.00
_diffrn_reflns_theta_min 2.64
_exptl_absorpt_coefficient_mu 34.014
_exptl_absorpt_correction_T_max 0.5495
_exptl_absorpt_correction_T_min 0.1993
_exptl_absorpt_correction_type multi-scan
_exptl_absorpt_process_details SADABS
_exptl_crystal_colour light-yellow
_exptl_crystal_density_diffrn 5.426
_exptl_crystal_density_method 'not measured'
_exptl_crystal_description plate
_exptl_crystal_F_000 1384
_exptl_crystal_size_max 0.07
_exptl_crystal_size_mid 0.04
_exptl_crystal_size_min 0.02
_refine_diff_density_max 5.545
_refine_diff_density_min -2.705
_refine_diff_density_rms 0.563
_refine_ls_extinction_coef 0.00051(6)
_refine_ls_extinction_expression Fc^*^=kFc[1+0.001xFc^2^\l^3^/sin(2\q)]^-1/4^
_refine_ls_extinction_method SHELXL
_refine_ls_goodness_of_fit_ref 1.025
_refine_ls_hydrogen_treatment none
_refine_ls_matrix_type full
_refine_ls_number_parameters 241
_refine_ls_number_reflns 4791
_refine_ls_number_restraints 0
_refine_ls_restrained_S_all 1.025
_refine_ls_R_factor_all 0.0938
_refine_ls_R_factor_gt 0.0502
_refine_ls_shift/su_max 0.000
_refine_ls_shift/su_mean 0.000
_refine_ls_structure_factor_coef Fsqd
_refine_ls_weighting_details 'calc w=1/[\s^2^(Fo^2^)+(0.0240P)^2^+14.6404P] where P=(Fo^2^+2Fc^2^)/3'
_refine_ls_weighting_scheme calc
_refine_ls_wR_factor_gt 0.0912
_refine_ls_wR_factor_ref 0.1087
_reflns_number_gt 3121
_reflns_number_total 4791
_reflns_threshold_expression >2sigma(I)
_cod_data_source_file c5dt02290h2.cif
_cod_data_source_block mo_mayr95_0m
_cod_depositor_comments
;
The following automatic conversions were performed:

'_symmetry_cell_setting' value 'Triclinic' changed to 'triclinic'
according to
/usr/data/users/saulius/crontab/automatic-downloads/rss-feeds/RSC/lib/dictionaries/cif_core.dic
dictionary named 'cif_core.dic' version 2.4.2 from 2011-04-26.

Automatic conversion script
Id: cif_fix_values 3271 2015-04-21 07:52:19Z andrius 

 Adding full bibliography for 7036154--7036157.cif.
;
_cod_original_cell_volume 994.6(11)
_cod_original_sg_symbol_H-M P-1
_cod_database_code 7036155

loop_
_symmetry_equiv_pos_as_xyz
'x, y, z'
'-x, -y, -z'

loop_
_atom_site_label
_atom_site_type_symbol
_atom_site_fract_x
_atom_site_fract_y
_atom_site_fract_z
_atom_site_U_iso_or_equiv
_atom_site_adp_type
_atom_site_occupancy
_atom_site_symmetry_multiplicity
_atom_site_calc_flag
_atom_site_refinement_flags
W1 W 0.20235(9) 0.28635(8) 0.83515(7) 0.0194(2) Uani 1 1 d .
W2 W 0.22542(9) 0.31415(8) 0.55059(7) 0.01790(19) Uani 0.75 1 d P
W3 W 0.30106(9) 0.06620(8) 0.68769(7) 0.0195(2) Uani 0.75 1 d P
W4 W -0.04532(9) -0.06082(8) 0.74890(7) 0.01850(19) Uani 0.75 1 d P
W5 W -0.12161(9) 0.18932(8) 0.61575(8) 0.0199(2) Uani 0.75 1 d P
Ta2 Ta 0.22542(9) 0.31415(8) 0.55059(7) 0.01790(19) Uani 0.25 1 d P
Ta3 Ta 0.30106(9) 0.06620(8) 0.68769(7) 0.0195(2) Uani 0.25 1 d P
Ta4 Ta -0.04532(9) -0.06082(8) 0.74890(7) 0.01850(19) Uani 0.25 1 d P
Ta5 Ta -0.12161(9) 0.18932(8) 0.61575(8) 0.0199(2) Uani 0.25 1 d P
Cs1 Cs 0.68681(16) 0.46375(14) 0.77759(13) 0.0337(3) Uani 1 1 d .
Cs2 Cs 0.25046(18) -0.0752(2) 1.03972(14) 0.0470(4) Uani 1 1 d .
Cs3 Cs 0.47668(15) 0.76606(15) 0.63393(16) 0.0418(4) Uani 1 1 d .
O1 O 0.0940(13) 0.1287(12) 0.6559(12) 0.018(3) Uani 1 1 d .
O2 O 0.2908(14) 0.4076(12) 0.7173(12) 0.020(3) Uani 1 1 d .
O3 O 0.3490(15) 0.2121(13) 0.8350(11) 0.023(3) Uani 1 1 d .
O4 O 0.0693(15) 0.1014(13) 0.8803(13) 0.027(3) Uani 1 1 d .
O5 O 0.0140(15) 0.3034(14) 0.7714(12) 0.025(3) Uani 1 1 d .
O6 O 0.3692(12) 0.2309(13) 0.5976(11) 0.018(3) Uani 1 1 d .
O7 O 0.1466(17) -0.0762(14) 0.7580(12) 0.030(3) Uani 1 1 d .
O8 O -0.1901(14) 0.0239(13) 0.7020(12) 0.025(3) Uani 1 1 d .
O9 O 0.0327(16) 0.3277(13) 0.5401(12) 0.026(3) Uani 1 1 d .
O10 O 0.2845(17) 0.4067(14) 0.9671(13) 0.035(4) Uani 1 1 d .
O11 O 0.336(2) 0.4647(15) 0.4882(15) 0.054(5) Uani 1 1 d .
O12 O 0.4722(17) 0.0512(18) 0.7377(14) 0.047(5) Uani 1 1 d .
O13 O -0.166(2) -0.187(2) 0.833(2) 0.077(6) Uiso 1 1 d .
O14 O -0.2571(17) 0.2519(18) 0.6134(14) 0.045(5) Uani 1 1 d .
O15 O 0.1284(14) 0.1763(13) 0.4073(13) 0.024(3) Uani 1 1 d .
O16 O -0.2158(14) 0.0622(13) 0.4640(12) 0.020(3) Uani 1 1 d .
O1S O 0.549(2) 0.238(2) 1.070(2) 0.092(8) Uani 1 1 d .
O2S O 0.081(4) -0.409(3) 0.918(3) 0.135(11) Uani 1 1 d .
O3S O 0.123(2) 0.6219(17) 0.6888(18) 0.061(6) Uani 1 1 d .

loop_
_atom_site_aniso_label
_atom_site_aniso_U_11
_atom_site_aniso_U_22
_atom_site_aniso_U_33
_atom_site_aniso_U_23
_atom_site_aniso_U_13
_atom_site_aniso_U_12
W1 0.0276(4) 0.0154(4) 0.0127(4) -0.0027(3) 0.0012(3) 0.0096(3)
W2 0.0247(4) 0.0133(4) 0.0142(4) 0.0004(3) 0.0018(3) 0.0085(3)
W3 0.0250(4) 0.0164(4) 0.0163(4) 0.0000(3) -0.0003(3) 0.0112(3)
W4 0.0251(4) 0.0149(4) 0.0140(4) 0.0009(3) 0.0020(3) 0.0089(3)
W5 0.0270(4) 0.0171(4) 0.0177(4) 0.0010(3) 0.0039(3) 0.0126(3)
Ta2 0.0247(4) 0.0133(4) 0.0142(4) 0.0004(3) 0.0018(3) 0.0085(3)
Ta3 0.0250(4) 0.0164(4) 0.0163(4) 0.0000(3) -0.0003(3) 0.0112(3)
Ta4 0.0251(4) 0.0149(4) 0.0140(4) 0.0009(3) 0.0020(3) 0.0089(3)
Ta5 0.0270(4) 0.0171(4) 0.0177(4) 0.0010(3) 0.0039(3) 0.0126(3)
Cs1 0.0422(8) 0.0266(7) 0.0224(8) -0.0055(6) 0.0076(6) 0.0074(6)
Cs2 0.0471(9) 0.0870(12) 0.0200(8) 0.0069(8) 0.0035(7) 0.0440(9)
Cs3 0.0259(7) 0.0337(8) 0.0548(11) -0.0191(7) -0.0064(7) 0.0124(6)
O1 0.013(6) 0.012(6) 0.025(8) 0.010(5) -0.001(5) 0.004(5)
O2 0.024(7) 0.009(6) 0.021(8) -0.001(5) 0.002(6) 0.006(5)
O3 0.034(8) 0.023(7) 0.009(7) -0.010(6) -0.007(6) 0.015(6)
O4 0.038(8) 0.018(7) 0.021(8) 0.001(6) 0.006(7) 0.008(6)
O5 0.034(8) 0.027(7) 0.021(8) 0.004(6) 0.006(6) 0.018(6)
O6 0.010(6) 0.024(7) 0.015(7) 0.007(6) 0.000(5) 0.006(5)
O7 0.064(10) 0.027(7) 0.014(8) -0.005(6) 0.007(7) 0.034(8)
O8 0.028(7) 0.017(7) 0.023(8) -0.005(6) -0.003(6) 0.009(6)
O9 0.044(8) 0.019(7) 0.018(8) -0.007(6) 0.005(7) 0.019(7)
O10 0.046(9) 0.018(7) 0.026(9) -0.001(6) 0.006(7) 0.004(7)
O11 0.091(13) 0.013(8) 0.036(11) -0.002(7) 0.022(10) 0.002(8)
O12 0.049(10) 0.066(11) 0.029(10) -0.035(8) -0.019(8) 0.045(9)
O14 0.047(10) 0.074(12) 0.026(9) -0.028(8) -0.009(8) 0.047(9)
O15 0.023(7) 0.015(7) 0.029(9) 0.000(6) 0.003(6) 0.006(6)
O16 0.025(7) 0.023(7) 0.018(8) -0.003(6) 0.005(6) 0.016(6)
O1S 0.053(13) 0.098(18) 0.10(2) 0.024(15) 0.008(12) 0.014(12)
O2S 0.25(3) 0.12(2) 0.09(2) -0.001(17) 0.06(2) 0.13(2)
O3S 0.077(13) 0.042(10) 0.071(15) 0.024(10) 0.008(11) 0.036(10)

loop_
_atom_type_symbol
_atom_type_description
_atom_type_scat_dispersion_real
_atom_type_scat_dispersion_imag
_atom_type_scat_source
O O 0.0106 0.0060 'International Tables Vol C Tables 4.2.6.8 and 6.1.1.4'
H H 0.0000 0.0000 'International Tables Vol C Tables 4.2.6.8 and 6.1.1.4'
Cs Cs -0.3680 2.1192 'International Tables Vol C Tables 4.2.6.8 and 6.1.1.4'
Ta Ta -0.7052 6.5227 'International Tables Vol C Tables 4.2.6.8 and 6.1.1.4'
W W -0.8490 6.8722 'International Tables Vol C Tables 4.2.6.8 and 6.1.1.4'

loop_
_geom_angle_atom_site_label_1
_geom_angle_atom_site_label_2
_geom_angle_atom_site_label_3
_geom_angle
_geom_angle_site_symmetry_1
_geom_angle_site_symmetry_3
O10 W1 O3 102.2(6) . .
O10 W1 O5 102.6(6) . .
O3 W1 O5 155.2(5) . .
O10 W1 O4 105.3(6) . .
O3 W1 O4 86.9(6) . .
O5 W1 O4 86.6(5) . .
O10 W1 O2 102.5(6) . .
O3 W1 O2 87.6(5) . .
O5 W1 O2 87.0(5) . .
O4 W1 O2 152.2(5) . .
O10 W1 O1 178.9(5) . .
O3 W1 O1 78.0(5) . .
O5 W1 O1 77.2(5) . .
O4 W1 O1 75.8(5) . .
O2 W1 O1 76.4(5) . .
O10 W1 Cs1 86.2(5) . .
O3 W1 Cs1 44.8(4) . .
O5 W1 Cs1 137.5(4) . .
O4 W1 Cs1 131.6(4) . .
O2 W1 Cs1 50.6(3) . .
O1 W1 Cs1 93.2(3) . .
O11 W2 O15 98.6(7) . .
O11 W2 O2 97.6(6) . .
O15 W2 O2 163.8(5) . .
O11 W2 O9 103.2(7) . .
O15 W2 O9 89.3(5) . .
O2 W2 O9 87.3(5) . .
O11 W2 O6 102.0(7) . .
O15 W2 O6 89.1(5) . .
O2 W2 O6 87.3(5) . .
O9 W2 O6 154.8(5) . .
O11 W2 O1 173.4(6) . .
O15 W2 O1 87.9(5) . .
O2 W2 O1 75.8(5) . .
O9 W2 O1 77.9(5) . .
O6 W2 O1 76.9(4) . .
O11 W2 Cs3 39.6(5) . .
O15 W2 Cs3 136.3(4) . .
O2 W2 Cs3 59.6(3) . .
O9 W2 Cs3 90.1(4) . .
O6 W2 Cs3 108.2(3) . .
O1 W2 Cs3 134.4(3) . .
O11 W2 Cs3 68.1(6) . 2_666
O15 W2 Cs3 63.1(4) . 2_666
O2 W2 Cs3 123.8(4) . 2_666
O9 W2 Cs3 147.9(4) . 2_666
O6 W2 Cs3 47.9(4) . 2_666
O1 W2 Cs3 114.5(3) . 2_666
Cs3 W2 Cs3 98.99(4) . 2_666
O11 W2 Cs1 77.2(6) . .
O15 W2 Cs1 128.3(4) . .
O2 W2 Cs1 55.8(4) . .
O9 W2 Cs1 142.3(4) . .
O6 W2 Cs1 43.9(4) . .
O1 W2 Cs1 97.9(3) . .
Cs3 W2 Cs1 65.96(3) . .
Cs3 W2 Cs1 67.96(6) 2_666 .
O11 W2 Cs1 30.8(6) . 2_666
O15 W2 Cs1 69.4(4) . 2_666
O2 W2 Cs1 126.6(3) . 2_666
O9 W2 Cs1 92.6(4) . 2_666
O6 W2 Cs1 110.2(4) . 2_666
O1 W2 Cs1 155.7(3) . 2_666
Cs3 W2 Cs1 66.98(4) . 2_666
Cs3 W2 Cs1 63.67(4) 2_666 2_666
Cs1 W2 Cs1 102.97(4) . 2_666
O12 W3 O16 99.9(6) . 2_556
O12 W3 O7 106.6(7) . .
O16 W3 O7 90.3(5) 2_556 .
O12 W3 O6 101.7(7) . .
O16 W3 O6 88.8(5) 2_556 .
O7 W3 O6 151.4(5) . .
O12 W3 O3 93.3(6) . .
O16 W3 O3 166.8(5) 2_556 .
O7 W3 O3 87.2(5) . .
O6 W3 O3 87.2(5) . .
O12 W3 O1 167.4(6) . .
O16 W3 O1 92.6(5) 2_556 .
O7 W3 O1 75.3(5) . .
O6 W3 O1 76.2(4) . .
O3 W3 O1 74.3(5) . .
O12 W3 Cs1 67.6(5) . .
O16 W3 Cs1 128.2(4) 2_556 .
O7 W3 Cs1 141.4(4) . .
O6 W3 Cs1 49.5(3) . .
O3 W3 Cs1 56.3(4) . .
O1 W3 Cs1 102.9(3) . .
O12 W3 Cs3 41.7(5) . 1_545
O16 W3 Cs3 61.9(3) 2_556 1_545
O7 W3 Cs3 89.4(4) . 1_545
O6 W3 Cs3 115.1(4) . 1_545
O3 W3 Cs3 130.9(3) . 1_545
O1 W3 Cs3 150.5(3) . 1_545
Cs1 W3 Cs3 104.71(6) . 1_545
O12 W3 Cs2 78.9(6) . .
O16 W3 Cs2 124.6(4) 2_556 .
O7 W3 Cs2 40.8(4) . .
O6 W3 Cs2 146.3(4) . .
O3 W3 Cs2 59.2(4) . .
O1 W3 Cs2 95.8(3) . .
Cs1 W3 Cs2 102.92(4) . .
Cs3 W3 Cs2 88.07(4) 1_545 .
O13 W4 O15 99.4(8) . 2_556
O13 W4 O7 111.3(7) . .
O15 W4 O7 88.9(5) 2_556 .
O13 W4 O4 97.2(8) . .
O15 W4 O4 163.1(5) 2_556 .
O7 W4 O4 88.0(6) . .
O13 W4 O8 93.8(7) . .
O15 W4 O8 88.8(5) 2_556 .
O7 W4 O8 154.9(6) . .
O4 W4 O8 87.0(5) . .
O13 W4 O1 169.7(8) . .
O15 W4 O1 86.9(5) 2_556 .
O7 W4 O1 76.8(5) . .
O4 W4 O1 76.2(5) . .
O8 W4 O1 78.1(5) . .
O13 W4 Cs2 74.8(6) . .
O15 W4 Cs2 129.9(4) 2_556 .
O7 W4 Cs2 51.0(4) . .
O4 W4 Cs2 58.2(4) . .
O8 W4 Cs2 140.6(4) . .
O1 W4 Cs2 107.4(3) . .
O13 W4 Cs2 61.2(7) . 2_557
O15 W4 Cs2 130.5(4) 2_556 2_557
O7 W4 Cs2 139.8(4) . 2_557
O4 W4 Cs2 56.7(4) . 2_557
O8 W4 Cs2 51.8(4) . 2_557
O1 W4 Cs2 108.5(3) . 2_557
Cs2 W4 Cs2 90.98(6) . 2_557
O13 W4 Cs3 60.5(6) . 1_445
O15 W4 Cs3 66.5(4) 2_556 1_445
O7 W4 Cs3 150.5(4) . 1_445
O4 W4 Cs3 120.2(4) . 1_445
O8 W4 Cs3 46.1(4) . 1_445
O1 W4 Cs3 115.7(3) . 1_445
Cs2 W4 Cs3 135.04(5) . 1_445
Cs2 W4 Cs3 64.43(5) 2_557 1_445
O13 W4 Cs1 35.5(7) . 1_445
O15 W4 Cs1 68.9(4) 2_556 1_445
O7 W4 Cs1 92.3(4) . 1_445
O4 W4 Cs1 127.9(4) . 1_445
O8 W4 Cs1 110.0(4) . 1_445
O1 W4 Cs1 153.8(3) . 1_445
Cs2 W4 Cs1 82.45(4) . 1_445
Cs2 W4 Cs1 95.25(5) 2_557 1_445
Cs3 W4 Cs1 64.47(3) 1_445 1_445
O14 W5 O16 98.6(6) . .
O14 W5 O8 104.0(7) . .
O16 W5 O8 90.3(5) . .
O14 W5 O5 95.5(6) . .
O16 W5 O5 165.9(5) . .
O8 W5 O5 86.8(5) . .
O14 W5 O9 105.2(7) . .
O16 W5 O9 89.0(5) . .
O8 W5 O9 150.6(5) . .
O5 W5 O9 86.9(6) . .
O14 W5 O1 169.3(6) . .
O16 W5 O1 92.1(5) . .
O8 W5 O1 75.5(5) . .
O5 W5 O1 73.8(5) . .
O9 W5 O1 75.2(5) . .
O14 W5 Cs3 39.9(5) . 2_566
O16 W5 Cs3 61.6(3) . 2_566
O8 W5 Cs3 115.9(4) . 2_566
O5 W5 Cs3 131.7(4) . 2_566
O9 W5 Cs3 89.3(4) . 2_566
O1 W5 Cs3 150.0(3) . 2_566
O14 W5 Cs2 78.9(6) . 2_557
O16 W5 Cs2 124.9(4) . 2_557
O8 W5 Cs2 40.1(4) . 2_557
O5 W5 Cs2 58.5(4) . 2_557
O9 W5 Cs2 145.4(4) . 2_557
O1 W5 Cs2 94.6(3) . 2_557
Cs3 W5 Cs2 111.81(5) 2_566 2_557
O14 W5 Cs3 82.2(6) . 1_445
O16 W5 Cs3 66.7(4) . 1_445
O8 W5 Cs3 35.0(4) . 1_445
O5 W5 Cs3 116.0(4) . 1_445
O9 W5 Cs3 155.5(4) . 1_445
O1 W5 Cs3 101.9(3) . 1_445
Cs3 W5 Cs3 81.61(5) 2_566 1_445
Cs2 W5 Cs3 58.39(4) 2_557 1_445
O14 W5 Cs1 27.3(5) . 1_455
O16 W5 Cs1 125.9(3) . 1_455
O8 W5 Cs1 101.1(4) . 1_455
O5 W5 Cs1 68.2(4) . 1_455
O9 W5 Cs1 103.0(4) . 1_455
O1 W5 Cs1 142.0(3) . 1_455
Cs3 W5 Cs1 65.96(5) 2_566 1_455
Cs2 W5 Cs1 64.90(4) 2_557 1_455
Cs3 W5 Cs1 94.00(6) 1_445 1_455
O10 Cs1 O14 148.4(4) 2_667 1_655
O10 Cs1 O11 141.1(4) 2_667 2_666
O14 Cs1 O11 68.5(4) 1_655 2_666
O10 Cs1 O6 125.0(4) 2_667 .
O14 Cs1 O6 68.5(4) 1_655 .
O11 Cs1 O6 68.5(4) 2_666 .
O10 Cs1 O13 63.2(5) 2_667 1_665
O14 Cs1 O13 133.7(5) 1_655 1_665
O11 Cs1 O13 80.7(5) 2_666 1_665
O6 Cs1 O13 130.7(4) . 1_665
O10 Cs1 O3 79.6(3) 2_667 .
O14 Cs1 O3 97.4(4) 1_655 .
O11 Cs1 O3 115.8(4) 2_666 .
O6 Cs1 O3 49.0(3) . .
O13 Cs1 O3 127.5(4) 1_665 .
O10 Cs1 O2S 76.5(5) 2_667 1_665
O14 Cs1 O2S 83.9(5) 1_655 1_665
O11 Cs1 O2S 107.6(6) 2_666 1_665
O6 Cs1 O2S 151.7(4) . 1_665
O13 Cs1 O2S 73.3(5) 1_665 1_665
O3 Cs1 O2S 133.9(5) . 1_665
O10 Cs1 O2 85.4(4) 2_667 .
O14 Cs1 O2 114.6(3) 1_655 .
O11 Cs1 O2 83.6(4) 2_666 .
O6 Cs1 O2 46.2(3) . .
O13 Cs1 O2 94.4(4) 1_665 .
O3 Cs1 O2 44.5(3) . .
O2S Cs1 O2 161.3(5) 1_665 .
O10 Cs1 O12 110.7(4) 2_667 .
O14 Cs1 O12 54.3(4) 1_655 .
O11 Cs1 O12 103.7(4) 2_666 .
O6 Cs1 O12 47.4(3) . .
O13 Cs1 O12 171.9(5) 1_665 .
O3 Cs1 O12 44.5(3) . .
O2S Cs1 O12 111.2(5) 1_665 .
O2 Cs1 O12 79.5(3) . .
O10 Cs1 W3 108.8(3) 2_667 .
O14 Cs1 W3 69.6(3) 1_655 .
O11 Cs1 W3 94.8(3) 2_666 .
O6 Cs1 W3 27.6(2) . .
O13 Cs1 W3 149.2(4) 1_665 .
O3 Cs1 W3 29.8(2) . .
O2S Cs1 W3 136.0(4) 1_665 .
O2 Cs1 W3 54.84(18) . .
O12 Cs1 W3 25.1(2) . .
O10 Cs1 W2 111.9(3) 2_667 .
O14 Cs1 W2 90.0(3) 1_655 .
O11 Cs1 W2 63.6(3) 2_666 .
O6 Cs1 W2 25.1(2) . .
O13 Cs1 W2 106.6(4) 1_665 .
O3 Cs1 W2 53.8(2) . .
O2S Cs1 W2 170.7(5) 1_665 .
O2 Cs1 W2 26.5(2) . .
O12 Cs1 W2 70.2(2) . .
W3 Cs1 W2 46.44(3) . .
O7 Cs2 O8 145.6(3) . 2_557
O7 Cs2 O2S 73.6(6) . .
O8 Cs2 O2S 114.2(6) 2_557 .
O7 Cs2 O1S 91.9(5) . .
O8 Cs2 O1S 95.1(5) 2_557 .
O2S Cs2 O1S 146.4(7) . .
O7 Cs2 O12 145.8(4) . 2_657
O8 Cs2 O12 67.2(4) 2_557 2_657
O2S Cs2 O12 105.0(6) . 2_657
O1S Cs2 O12 70.3(5) . 2_657
O7 Cs2 O4 99.2(4) . 2_557
O8 Cs2 O4 48.7(3) 2_557 2_557
O2S Cs2 O4 92.5(6) . 2_557
O1S Cs2 O4 120.1(5) . 2_557
O12 Cs2 O4 114.9(4) 2_657 2_557
O7 Cs2 O4 48.5(3) . .
O8 Cs2 O4 99.3(3) 2_557 .
O2S Cs2 O4 108.1(6) . .
O1S Cs2 O4 81.6(4) . .
O12 Cs2 O4 146.9(4) 2_657 .
O4 Cs2 O4 64.8(4) 2_557 .
O7 Cs2 O1S 79.1(4) . 2_657
O8 Cs2 O1S 134.5(4) 2_557 2_657
O2S Cs2 O1S 58.2(7) . 2_657
O1S Cs2 O1S 89.7(6) . 2_657
O12 Cs2 O1S 72.1(5) 2_657 2_657
O4 Cs2 O1S 150.1(4) 2_557 2_657
O4 Cs2 O1S 126.1(5) . 2_657
O7 Cs2 O13 103.2(4) . 2_557
O8 Cs2 O13 48.3(4) 2_557 2_557
O2S Cs2 O13 140.3(7) . 2_557
O1S Cs2 O13 71.9(6) . 2_557
O12 Cs2 O13 98.7(4) 2_657 2_557
O4 Cs2 O13 48.3(4) 2_557 2_557
O4 Cs2 O13 54.9(4) . 2_557
O1S Cs2 O13 161.4(5) 2_657 2_557
O7 Cs2 O3 45.8(3) . .
O8 Cs2 O3 122.6(3) 2_557 .
O2S Cs2 O3 118.1(6) . .
O1S Cs2 O3 48.6(4) . .
O12 Cs2 O3 117.5(4) 2_657 .
O4 Cs2 O3 106.5(3) 2_557 .
O4 Cs2 O3 43.1(3) . .
O1S Cs2 O3 93.7(4) 2_657 .
O13 Cs2 O3 76.0(4) 2_557 .
O7 Cs2 O5 124.7(3) . 2_557
O8 Cs2 O5 44.1(3) 2_557 2_557
O2S Cs2 O5 70.6(6) . 2_557
O1S Cs2 O5 138.7(5) . 2_557
O12 Cs2 O5 84.4(4) 2_657 2_557
O4 Cs2 O5 43.4(3) 2_557 2_557
O4 Cs2 O5 107.2(3) . 2_557
O1S Cs2 O5 113.6(4) 2_657 2_557
O13 Cs2 O5 80.6(4) 2_557 2_557
O3 Cs2 O5 149.8(3) . 2_557
O11 Cs3 O8 133.4(4) . 1_665
O11 Cs3 O14 69.4(4) . 2_566
O8 Cs3 O14 117.6(4) 1_665 2_566
O11 Cs3 O12 154.9(4) . 1_565
O8 Cs3 O12 69.3(4) 1_665 1_565
O14 Cs3 O12 91.1(4) 2_566 1_565
O11 Cs3 O6 68.3(4) . 2_666
O8 Cs3 O6 73.0(3) 1_665 2_666
O14 Cs3 O6 67.3(3) 2_566 2_666
O12 Cs3 O6 119.6(4) 1_565 2_666
O11 Cs3 O3S 79.8(5) . .
O8 Cs3 O3S 146.2(4) 1_665 .
O14 Cs3 O3S 76.1(4) 2_566 .
O12 Cs3 O3S 80.3(4) 1_565 .
O6 Cs3 O3S 137.7(4) 2_666 .
O11 Cs3 O1S 113.8(5) . 2_667
O8 Cs3 O1S 92.7(4) 1_665 2_667
O14 Cs3 O1S 135.5(4) 2_566 2_667
O12 Cs3 O1S 68.9(5) 1_565 2_667
O6 Cs3 O1S 157.2(4) 2_666 2_667
O3S Cs3 O1S 61.9(5) . 2_667
O11 Cs3 O2 48.4(4) . .
O8 Cs3 O2 135.8(3) 1_665 .
O14 Cs3 O2 103.7(4) 2_566 .
O12 Cs3 O2 127.5(4) 1_565 .
O6 Cs3 O2 112.6(3) 2_666 .
O3S Cs3 O2 56.2(3) . .
O1S Cs3 O2 65.4(4) 2_667 .
O11 Cs3 O13 105.7(5) . 1_665
O8 Cs3 O13 47.8(4) 1_665 1_665
O14 Cs3 O13 155.8(5) 2_566 1_665
O12 Cs3 O13 98.5(4) 1_565 1_665
O6 Cs3 O13 88.8(4) 2_666 1_665
O3S Cs3 O13 127.3(5) . 1_665
O1S Cs3 O13 68.6(5) 2_667 1_665
O2 Cs3 O13 88.0(4) . 1_665
O11 Cs3 O16 109.0(4) . 2_566
O8 Cs3 O16 104.6(3) 1_665 2_566
O14 Cs3 O16 46.3(3) 2_566 2_566
O12 Cs3 O16 47.2(3) 1_565 2_566
O6 Cs3 O16 103.6(3) 2_666 2_566
O3S Cs3 O16 60.9(3) . 2_566
O1S Cs3 O16 97.1(4) 2_667 2_566
O2 Cs3 O16 115.4(3) . 2_566
O13 Cs3 O16 145.3(4) 1_665 2_566
O11 Cs3 O15 88.5(4) . 2_666
O8 Cs3 O15 45.0(3) 1_665 2_666
O14 Cs3 O15 111.0(4) 2_566 2_666
O12 Cs3 O15 113.9(4) 1_565 2_666
O6 Cs3 O15 44.1(3) 2_666 2_666
O3S Cs3 O15 163.2(3) . 2_666
O1S Cs3 O15 113.4(4) 2_667 2_666
O2 Cs3 O15 107.1(3) . 2_666
O13 Cs3 O15 44.8(4) 1_665 2_666
O16 Cs3 O15 135.2(3) 2_566 2_666
O11 Cs3 W4 111.5(4) . 1_665
O8 Cs3 W4 27.2(2) 1_665 1_665
O14 Cs3 W4 132.2(3) 2_566 1_665
O12 Cs3 W4 93.3(3) 1_565 1_665
O6 Cs3 W4 69.42(19) 2_666 1_665
O3S Cs3 W4 151.3(3) . 1_665
O1S Cs3 W4 89.7(3) 2_667 1_665
O2 Cs3 W4 110.71(19) . 1_665
O13 Cs3 W4 25.7(3) 1_665 1_665
O16 Cs3 W4 131.8(2) 2_566 1_665
O15 Cs3 W4 27.5(2) 2_666 1_665
W4 O1 W1 92.0(5) . .
W4 O1 W2 176.7(6) . .
W1 O1 W2 91.1(4) . .
W4 O1 W3 90.9(4) . .
W1 O1 W3 91.8(4) . .
W2 O1 W3 90.3(4) . .
W4 O1 W5 89.6(4) . .
W1 O1 W5 90.1(4) . .
W2 O1 W5 89.1(4) . .
W3 O1 W5 178.0(7) . .
W2 O2 W1 116.7(6) . .
W2 O2 Cs1 97.6(5) . .
W1 O2 Cs1 104.8(4) . .
W2 O2 Cs3 92.7(4) . .
W1 O2 Cs3 148.8(6) . .
Cs1 O2 Cs3 79.8(2) . .
W1 O3 W3 115.9(6) . .
W1 O3 Cs1 112.1(5) . .
W3 O3 Cs1 94.0(5) . .
W1 O3 Cs2 104.6(5) . .
W3 O3 Cs2 92.9(4) . .
Cs1 O3 Cs2 134.8(3) . .
W1 O4 W4 115.9(7) . .
W1 O4 Cs2 117.0(5) . 2_557
W4 O4 Cs2 94.2(5) . 2_557
W1 O4 Cs2 116.7(5) . .
W4 O4 Cs2 92.7(4) . .
Cs2 O4 Cs2 115.2(4) 2_557 .
W1 O5 W5 118.9(7) . .
W1 O5 Cs2 101.8(5) . 2_557
W5 O5 Cs2 95.2(4) . 2_557
W3 O6 W2 116.6(6) . .
W3 O6 Cs1 102.9(4) . .
W2 O6 Cs1 111.0(5) . .
W3 O6 Cs3 122.8(5) . 2_666
W2 O6 Cs3 105.9(5) . 2_666
Cs1 O6 Cs3 95.1(3) . 2_666
W3 O7 W4 117.0(6) . .
W3 O7 Cs2 115.7(6) . .
W4 O7 Cs2 100.3(5) . .
W5 O8 W4 116.8(7) . .
W5 O8 Cs3 124.1(5) . 1_445
W4 O8 Cs3 106.6(5) . 1_445
W5 O8 Cs2 116.9(5) . 2_557
W4 O8 Cs2 99.1(5) . 2_557
Cs3 O8 Cs2 87.2(4) 1_445 2_557
W2 O9 W5 117.8(6) . .
W1 O10 Cs1 157.7(7) . 2_667
W2 O11 Cs3 119.1(8) . .
W2 O11 Cs1 132.7(8) . 2_666
Cs3 O11 Cs1 101.8(4) . 2_666
W3 O12 Cs3 116.8(6) . 1_545
W3 O12 Cs2 149.1(8) . 2_657
Cs3 O12 Cs2 85.4(3) 1_545 2_657
W3 O12 Cs1 87.3(6) . .
Cs3 O12 Cs1 143.4(5) 1_545 .
Cs2 O12 Cs1 85.6(3) 2_657 .
W4 O13 Cs1 125.7(10) . 1_445
W4 O13 Cs2 92.1(7) . 2_557
Cs1 O13 Cs2 138.6(7) 1_445 2_557
W4 O13 Cs3 93.8(8) . 1_445
Cs1 O13 Cs3 85.0(5) 1_445 1_445
Cs2 O13 Cs3 75.1(4) 2_557 1_445
W5 O14 Cs1 138.1(7) . 1_455
W5 O14 Cs3 119.5(7) . 2_566
Cs1 O14 Cs3 100.0(4) 1_455 2_566
W2 O15 Ta4 171.7(8) . 2_556
W2 O15 W4 171.7(8) . 2_556
Ta4 O15 W4 0.00(8) 2_556 2_556
W2 O15 Cs3 90.5(4) . 2_666
Ta4 O15 Cs3 86.0(4) 2_556 2_666
W4 O15 Cs3 86.0(4) 2_556 2_666
W5 O16 Ta3 177.2(7) . 2_556
W5 O16 W3 177.2(7) . 2_556
Ta3 O16 W3 0.00(8) 2_556 2_556
W5 O16 Cs3 91.5(4) . 2_566
Ta3 O16 Cs3 91.0(4) 2_556 2_566
W3 O16 Cs3 91.0(4) 2_556 2_566
Cs2 O1S Cs3 81.2(5) . 2_667
Cs2 O1S Cs2 90.3(6) . 2_657
Cs3 O1S Cs2 120.1(6) 2_667 2_657
Cs2 O2S Cs1 113.9(7) . 1_445

loop_
_geom_bond_atom_site_label_1
_geom_bond_atom_site_label_2
_geom_bond_distance
_geom_bond_site_symmetry_2
W1 O10 1.708(14) .
W1 O3 1.899(12) .
W1 O5 1.927(12) .
W1 O4 1.937(13) .
W1 O2 1.932(12) .
W1 O1 2.293(13) .
W1 Cs1 4.480(3) .
W2 O11 1.729(15) .
W2 O15 1.891(13) .
W2 O2 1.933(13) .
W2 O9 1.934(13) .
W2 O6 1.945(11) .
W2 O1 2.315(11) .
W2 Cs3 4.157(3) .
W2 Cs3 4.240(3) 2_666
W2 Cs1 4.287(3) .
W2 Cs1 4.469(3) 2_666
W3 O12 1.733(13) .
W3 O16 1.918(13) 2_556
W3 O7 1.925(15) .
W3 O6 1.941(11) .
W3 O3 2.032(12) .
W3 O1 2.349(11) .
W3 Cs1 4.085(2) .
W3 Cs3 4.212(2) 1_545
W3 Cs2 4.342(3) .
W4 O13 1.79(2) .
W4 O15 1.902(14) 2_556
W4 O7 1.938(14) .
W4 O4 1.939(13) .
W4 O8 1.965(12) .
W4 O1 2.276(11) .
W4 Cs2 3.980(2) .
W4 Cs2 3.981(2) 2_557
W4 Cs3 4.112(3) 1_445
W4 Cs1 4.488(3) 1_445
W5 O14 1.704(13) .
W5 O16 1.911(13) .
W5 O8 1.921(13) .
W5 O5 1.946(14) .
W5 O9 1.944(14) .
W5 O1 2.417(11) .
W5 Cs3 4.224(2) 2_566
W5 Cs2 4.384(3) 2_557
W5 Cs3 4.463(3) 1_445
W5 Cs1 4.520(2) 1_455
Cs1 O10 3.043(15) 2_667
Cs1 O14 3.106(14) 1_655
Cs1 O11 3.113(17) 2_666
Cs1 O6 3.186(12) .
Cs1 O13 3.20(2) 1_665
Cs1 O3 3.405(14) .
Cs1 O2S 3.48(3) 1_665
Cs1 O2 3.579(12) .
Cs1 O12 3.781(17) .
Cs2 O7 3.145(13) .
Cs2 O8 3.166(15) 2_557
Cs2 O2S 3.19(3) .
Cs2 O1S 3.22(2) .
Cs2 O12 3.227(14) 2_657
Cs2 O4 3.337(14) 2_557
Cs2 O4 3.386(13) .
Cs2 O1S 3.45(2) 2_657
Cs2 O13 3.49(2) 2_557
Cs2 O3 3.735(13) .
Cs2 O5 3.755(14) 2_557
Cs3 O11 3.031(15) .
Cs3 O8 3.093(13) 1_665
Cs3 O14 3.115(15) 2_566
Cs3 O12 3.136(14) 1_565
Cs3 O6 3.273(13) 2_666
Cs3 O3S 3.323(19) .
Cs3 O1S 3.41(3) 2_667
Cs3 O2 3.589(11) .
Cs3 O13 3.59(2) 1_665
Cs3 O16 3.718(11) 2_566
Cs3 O15 3.780(13) 2_666
Cs3 W4 4.112(3) 1_665
O4 Cs2 3.337(14) 2_557
O5 Cs2 3.755(13) 2_557
O6 Cs3 3.273(13) 2_666
O8 Cs3 3.093(12) 1_445
O8 Cs2 3.166(15) 2_557
O10 Cs1 3.043(15) 2_667
O11 Cs1 3.113(17) 2_666
O12 Cs3 3.136(14) 1_545
O12 Cs2 3.227(14) 2_657
O13 Cs1 3.20(2) 1_445
O13 Cs2 3.49(2) 2_557
O13 Cs3 3.59(2) 1_445
O14 Cs1 3.106(14) 1_455
O14 Cs3 3.115(14) 2_566
O15 Ta4 1.902(14) 2_556
O15 W4 1.902(14) 2_556
O15 Cs3 3.780(13) 2_666
O16 Ta3 1.918(13) 2_556
O16 W3 1.918(13) 2_556
O16 Cs3 3.717(11) 2_566
O1S Cs3 3.41(3) 2_667
O1S Cs2 3.45(2) 2_657
O2S Cs1 3.48(3) 1_445

loop_
_geom_torsion_atom_site_label_1
_geom_torsion_atom_site_label_2
_geom_torsion_atom_site_label_3
_geom_torsion_atom_site_label_4
_geom_torsion
_geom_torsion_site_symmetry_1
_geom_torsion_site_symmetry_4
O12 W3 Cs1 O10 -98.9(7) . 2_667
O16 W3 Cs1 O10 176.1(5) 2_556 2_667
O7 W3 Cs1 O10 -10.1(7) . 2_667
O6 W3 Cs1 O10 131.2(6) . 2_667
O3 W3 Cs1 O10 11.5(5) . 2_667
O1 W3 Cs1 O10 72.4(4) . 2_667
Cs3 W3 Cs1 O10 -118.2(3) 1_545 2_667
Cs2 W3 Cs1 O10 -26.8(3) . 2_667
O12 W3 Cs1 O14 47.6(7) . 1_655
O16 W3 Cs1 O14 -37.4(5) 2_556 1_655
O7 W3 Cs1 O14 136.3(7) . 1_655
O6 W3 Cs1 O14 -82.4(6) . 1_655
O3 W3 Cs1 O14 158.0(5) . 1_655
O1 W3 Cs1 O14 -141.2(5) . 1_655
Cs3 W3 Cs1 O14 28.2(3) 1_545 1_655
Cs2 W3 Cs1 O14 119.6(3) . 1_655
O12 W3 Cs1 O11 112.5(7) . 2_666
O16 W3 Cs1 O11 27.5(5) 2_556 2_666
O7 W3 Cs1 O11 -158.7(7) . 2_666
O6 W3 Cs1 O11 -17.4(6) . 2_666
O3 W3 Cs1 O11 -137.1(5) . 2_666
O1 W3 Cs1 O11 -76.3(5) . 2_666
Cs3 W3 Cs1 O11 93.2(3) 1_545 2_666
Cs2 W3 Cs1 O11 -175.4(3) . 2_666
O12 W3 Cs1 O6 129.9(8) . .
O16 W3 Cs1 O6 45.0(6) 2_556 .
O7 W3 Cs1 O6 -141.3(8) . .
O3 W3 Cs1 O6 -119.6(6) . .
O1 W3 Cs1 O6 -58.8(6) . .
Cs3 W3 Cs1 O6 110.6(5) 1_545 .
Cs2 W3 Cs1 O6 -158.0(5) . .
O12 W3 Cs1 O13 -167.7(10) . 1_665
O16 W3 Cs1 O13 107.4(9) 2_556 1_665
O7 W3 Cs1 O13 -78.9(10) . 1_665
O6 W3 Cs1 O13 62.4(9) . 1_665
O3 W3 Cs1 O13 -57.2(9) . 1_665
O1 W3 Cs1 O13 3.6(9) . 1_665
Cs3 W3 Cs1 O13 173.0(8) 1_545 1_665
Cs2 W3 Cs1 O13 -95.6(8) . 1_665
O12 W3 Cs1 O3 -110.4(7) . .
O16 W3 Cs1 O3 164.6(6) 2_556 .
O7 W3 Cs1 O3 -21.6(7) . .
O6 W3 Cs1 O3 119.6(6) . .
O1 W3 Cs1 O3 60.8(5) . .
Cs3 W3 Cs1 O3 -129.7(4) 1_545 .
Cs2 W3 Cs1 O3 -38.4(4) . .
O12 W3 Cs1 O2S -9.0(9) . 1_665
O16 W3 Cs1 O2S -94.0(8) 2_556 1_665
O7 W3 Cs1 O2S 79.8(9) . 1_665
O6 W3 Cs1 O2S -139.0(8) . 1_665
O3 W3 Cs1 O2S 101.4(8) . 1_665
O1 W3 Cs1 O2S 162.2(7) . 1_665
Cs3 W3 Cs1 O2S -28.4(7) 1_545 1_665
Cs2 W3 Cs1 O2S 63.0(7) . 1_665
O12 W3 Cs1 O2 -168.8(7) . .
O16 W3 Cs1 O2 106.2(5) 2_556 .
O7 W3 Cs1 O2 -80.0(6) . .
O6 W3 Cs1 O2 61.3(5) . .
O3 W3 Cs1 O2 -58.4(5) . .
O1 W3 Cs1 O2 2.4(4) . .
Cs3 W3 Cs1 O2 171.9(3) 1_545 .
Cs2 W3 Cs1 O2 -96.7(3) . .
O16 W3 Cs1 O12 -85.0(7) 2_556 .
O7 W3 Cs1 O12 88.8(8) . .
O6 W3 Cs1 O12 -129.9(8) . .
O3 W3 Cs1 O12 110.4(7) . .
O1 W3 Cs1 O12 171.3(7) . .
Cs3 W3 Cs1 O12 -19.3(6) 1_545 .
Cs2 W3 Cs1 O12 72.1(6) . .
O12 W3 Cs1 W2 158.3(6) . .
O16 W3 Cs1 W2 73.4(4) 2_556 .
O7 W3 Cs1 W2 -112.9(6) . .
O6 W3 Cs1 W2 28.4(5) . .
O3 W3 Cs1 W2 -91.2(4) . .
O1 W3 Cs1 W2 -30.4(3) . .
Cs3 W3 Cs1 W2 139.04(5) 1_545 .
Cs2 W3 Cs1 W2 -129.57(4) . .
O11 W2 Cs1 O10 110.3(6) . 2_667
O15 W2 Cs1 O10 -158.8(5) . 2_667
O2 W2 Cs1 O10 1.7(5) . 2_667
O9 W2 Cs1 O10 15.3(7) . 2_667
O6 W2 Cs1 O10 -126.9(6) . 2_667
O1 W2 Cs1 O10 -65.2(4) . 2_667
Cs3 W2 Cs1 O10 70.1(3) . 2_667
Cs3 W2 Cs1 O10 -178.4(3) 2_666 2_667
Cs1 W2 Cs1 O10 127.3(3) 2_666 2_667
O11 W2 Cs1 O14 -93.0(7) . 1_655
O15 W2 Cs1 O14 -2.1(6) . 1_655
O2 W2 Cs1 O14 158.4(5) . 1_655
O9 W2 Cs1 O14 171.9(7) . 1_655
O6 W2 Cs1 O14 29.8(6) . 1_655
O1 W2 Cs1 O14 91.5(5) . 1_655
Cs3 W2 Cs1 O14 -133.2(3) . 1_655
Cs3 W2 Cs1 O14 -21.8(3) 2_666 1_655
Cs1 W2 Cs1 O14 -76.0(3) 2_666 1_655
O11 W2 Cs1 O11 -27.2(9) . 2_666
O15 W2 Cs1 O11 63.7(6) . 2_666
O2 W2 Cs1 O11 -135.8(5) . 2_666
O9 W2 Cs1 O11 -122.3(7) . 2_666
O6 W2 Cs1 O11 95.6(6) . 2_666
O1 W2 Cs1 O11 157.3(5) . 2_666
Cs3 W2 Cs1 O11 -67.4(3) . 2_666
Cs3 W2 Cs1 O11 44.0(3) 2_666 2_666
Cs1 W2 Cs1 O11 -10.2(3) 2_666 2_666
O11 W2 Cs1 O6 -122.8(8) . .
O15 W2 Cs1 O6 -31.9(7) . .
O2 W2 Cs1 O6 128.6(7) . .
O9 W2 Cs1 O6 142.1(8) . .
O1 W2 Cs1 O6 61.7(6) . .
Cs3 W2 Cs1 O6 -163.0(5) . .
Cs3 W2 Cs1 O6 -51.6(5) 2_666 .
Cs1 W2 Cs1 O6 -105.8(5) 2_666 .
O11 W2 Cs1 O13 43.1(7) . 1_665
O15 W2 Cs1 O13 134.1(6) . 1_665
O2 W2 Cs1 O13 -65.5(6) . 1_665
O9 W2 Cs1 O13 -51.9(8) . 1_665
O6 W2 Cs1 O13 166.0(7) . 1_665
O1 W2 Cs1 O13 -132.3(5) . 1_665
Cs3 W2 Cs1 O13 3.0(4) . 1_665
Cs3 W2 Cs1 O13 114.4(4) 2_666 1_665
Cs1 W2 Cs1 O13 60.2(4) 2_666 1_665
O11 W2 Cs1 O3 167.8(6) . .
O15 W2 Cs1 O3 -101.2(5) . .
O2 W2 Cs1 O3 59.2(5) . .
O9 W2 Cs1 O3 72.8(7) . .
O6 W2 Cs1 O3 -69.3(6) . .
O1 W2 Cs1 O3 -7.6(4) . .
Cs3 W2 Cs1 O3 127.7(3) . .
Cs3 W2 Cs1 O3 -120.9(3) 2_666 .
Cs1 W2 Cs1 O3 -175.1(3) 2_666 .
O11 W2 Cs1 O2S -44(3) . 1_665
O15 W2 Cs1 O2S 47(3) . 1_665
O2 W2 Cs1 O2S -153(3) . 1_665
O9 W2 Cs1 O2S -139(3) . 1_665
O6 W2 Cs1 O2S 79(3) . 1_665
O1 W2 Cs1 O2S 140(3) . 1_665
Cs3 W2 Cs1 O2S -84(3) . 1_665
Cs3 W2 Cs1 O2S 27(3) 2_666 1_665
Cs1 W2 Cs1 O2S -27(3) 2_666 1_665
O11 W2 Cs1 O2 108.6(7) . .
O15 W2 Cs1 O2 -160.5(6) . .
O9 W2 Cs1 O2 13.6(7) . .
O6 W2 Cs1 O2 -128.6(7) . .
O1 W2 Cs1 O2 -66.9(5) . .
Cs3 W2 Cs1 O2 68.5(4) . .
Cs3 W2 Cs1 O2 179.9(4) 2_666 .
Cs1 W2 Cs1 O2 125.6(4) 2_666 .
O11 W2 Cs1 O12 -144.6(6) . .
O15 W2 Cs1 O12 -53.7(6) . .
O2 W2 Cs1 O12 106.8(5) . .
O9 W2 Cs1 O12 120.3(7) . .
O6 W2 Cs1 O12 -21.8(6) . .
O1 W2 Cs1 O12 39.9(4) . .
Cs3 W2 Cs1 O12 175.2(3) . .
Cs3 W2 Cs1 O12 -73.4(3) 2_666 .
Cs1 W2 Cs1 O12 -127.6(3) 2_666 .
O11 W2 Cs1 W3 -154.2(6) . .
O15 W2 Cs1 W3 -63.3(5) . .
O2 W2 Cs1 W3 97.2(4) . .
O9 W2 Cs1 W3 110.8(6) . .
O6 W2 Cs1 W3 -31.4(5) . .
O1 W2 Cs1 W3 30.3(3) . .
Cs3 W2 Cs1 W3 165.65(4) . .
Cs3 W2 Cs1 W3 -82.94(5) 2_666 .
Cs1 W2 Cs1 W3 -137.18(4) 2_666 .
O13 W4 O1 W1 51(4) . .
O15 W4 O1 W1 178.7(5) 2_556 .
O7 W4 O1 W1 -91.7(5) . .
O4 W4 O1 W1 -0.5(5) . .
O8 W4 O1 W1 89.3(5) . .
Cs2 W4 O1 W1 -50.3(4) . .
Cs2 W4 O1 W1 46.8(3) 2_557 .
Cs3 W4 O1 W1 116.7(2) 1_445 .
Cs1 W4 O1 W1 -159.3(3) 1_445 .
O13 W4 O1 W2 -107(11) . .
O15 W4 O1 W2 21(10) 2_556 .
O7 W4 O1 W2 110(10) . .
O4 W4 O1 W2 -159(10) . .
O8 W4 O1 W2 -69(10) . .
Cs2 W4 O1 W2 152(10) . .
Cs2 W4 O1 W2 -111(10) 2_557 .
Cs3 W4 O1 W2 -41(10) 1_445 .
Cs1 W4 O1 W2 43(11) 1_445 .
O13 W4 O1 W3 143(4) . .
O15 W4 O1 W3 -89.4(5) 2_556 .
O7 W4 O1 W3 0.2(5) . .
O4 W4 O1 W3 91.4(5) . .
O8 W4 O1 W3 -178.9(6) . .
Cs2 W4 O1 W3 41.5(4) . .
Cs2 W4 O1 W3 138.7(3) 2_557 .
Cs3 W4 O1 W3 -151.46(19) 1_445 .
Cs1 W4 O1 W3 -67.4(7) 1_445 .
O13 W4 O1 W5 -39(4) . .
O15 W4 O1 W5 88.6(5) 2_556 .
O7 W4 O1 W5 178.2(6) . .
O4 W4 O1 W5 -90.6(5) . .
O8 W4 O1 W5 -0.8(5) . .
Cs2 W4 O1 W5 -140.4(2) . .
Cs2 W4 O1 W5 -43.3(4) 2_557 .
Cs3 W4 O1 W5 26.6(5) 1_445 .
Cs1 W4 O1 W5 110.6(5) 1_445 .
O10 W1 O1 W4 -169(29) . .
O3 W1 O1 W4 90.3(5) . .
O5 W1 O1 W4 -89.3(5) . .
O4 W1 O1 W4 0.5(5) . .
O2 W1 O1 W4 -179.3(5) . .
Cs1 W1 O1 W4 132.6(3) . .
O10 W1 O1 W2 9(29) . .
O3 W1 O1 W2 -91.0(5) . .
O5 W1 O1 W2 89.5(5) . .
O4 W1 O1 W2 179.2(5) . .
O2 W1 O1 W2 -0.5(4) . .
Cs1 W1 O1 W2 -48.6(3) . .
O10 W1 O1 W3 100(29) . .
O3 W1 O1 W3 -0.7(5) . .
O5 W1 O1 W3 179.8(5) . .
O4 W1 O1 W3 -90.5(5) . .
O2 W1 O1 W3 89.8(5) . .
Cs1 W1 O1 W3 41.7(3) . .
O10 W1 O1 W5 -80(29) . .
O3 W1 O1 W5 179.9(5) . .
O5 W1 O1 W5 0.4(4) . .
O4 W1 O1 W5 90.1(5) . .
O2 W1 O1 W5 -89.7(4) . .
Cs1 W1 O1 W5 -137.8(3) . .
O11 W2 O1 W4 168(10) . .
O15 W2 O1 W4 -21(10) . .
O2 W2 O1 W4 159(10) . .
O9 W2 O1 W4 68(10) . .
O6 W2 O1 W4 -111(10) . .
Cs3 W2 O1 W4 146(10) . .
Cs3 W2 O1 W4 -80(10) 2_666 .
Cs1 W2 O1 W4 -150(10) . .
Cs1 W2 O1 W4 0(11) 2_666 .
O11 W2 O1 W1 10(6) . .
O15 W2 O1 W1 -179.4(5) . .
O2 W2 O1 W1 0.5(4) . .
O9 W2 O1 W1 -89.7(5) . .
O6 W2 O1 W1 91.1(5) . .
Cs3 W2 O1 W1 -11.7(5) . .
Cs3 W2 O1 W1 121.6(3) 2_666 .
Cs1 W2 O1 W1 52.2(3) . .
Cs1 W2 O1 W1 -158.5(4) 2_666 .
O11 W2 O1 W3 -82(6) . .
O15 W2 O1 W3 88.8(5) . .
O2 W2 O1 W3 -91.2(5) . .
O9 W2 O1 W3 178.5(6) . .
O6 W2 O1 W3 -0.7(5) . .
Cs3 W2 O1 W3 -103.5(4) . .
Cs3 W2 O1 W3 29.8(4) 2_666 .
Cs1 W2 O1 W3 -39.5(4) . .
Cs1 W2 O1 W3 109.7(6) 2_666 .
O11 W2 O1 W5 100(6) . .
O15 W2 O1 W5 -89.3(5) . .
O2 W2 O1 W5 90.7(5) . .
O9 W2 O1 W5 0.4(5) . .
O6 W2 O1 W5 -178.8(5) . .
Cs3 W2 O1 W5 78.4(4) . .
Cs3 W2 O1 W5 -148.3(2) 2_666 .
Cs1 W2 O1 W5 142.4(3) . .
Cs1 W2 O1 W5 -68.4(9) 2_666 .
O12 W3 O1 W4 -100(3) . .
O16 W3 O1 W4 89.5(5) 2_556 .
O7 W3 O1 W4 -0.2(5) . .
O6 W3 O1 W4 177.6(6) . .
O3 W3 O1 W4 -91.4(5) . .
Cs1 W3 O1 W4 -140.4(3) . .
Cs3 W3 O1 W4 60.7(8) 1_545 .
Cs2 W3 O1 W4 -35.7(4) . .
O12 W3 O1 W1 -8(3) . .
O16 W3 O1 W1 -178.5(5) 2_556 .
O7 W3 O1 W1 91.9(5) . .
O6 W3 O1 W1 -90.4(5) . .
O3 W3 O1 W1 0.6(4) . .
Cs1 W3 O1 W1 -48.3(3) . .
Cs3 W3 O1 W1 152.8(3) 1_545 .
Cs2 W3 O1 W1 56.4(3) . .
O12 W3 O1 W2 83(3) . .
O16 W3 O1 W2 -87.4(5) 2_556 .
O7 W3 O1 W2 -177.0(6) . .
O6 W3 O1 W2 0.7(5) . .
O3 W3 O1 W2 91.7(5) . .
Cs1 W3 O1 W2 42.8(4) . .
Cs3 W3 O1 W2 -116.1(4) 1_545 .
Cs2 W3 O1 W2 147.5(3) . .
O12 W3 O1 W5 155(15) . .
O16 W3 O1 W5 -15(15) 2_556 .
O7 W3 O1 W5 -104(15) . .
O6 W3 O1 W5 73(15) . .
O3 W3 O1 W5 164(15) . .
Cs1 W3 O1 W5 115(15) . .
Cs3 W3 O1 W5 -44(16) 1_545 .
Cs2 W3 O1 W5 -140(15) . .
O14 W5 O1 W4 89(4) . .
O16 W5 O1 W4 -88.9(5) . .
O8 W5 O1 W4 0.8(5) . .
O5 W5 O1 W4 91.6(5) . .
O9 W5 O1 W4 -177.3(6) . .
Cs3 W5 O1 W4 -116.2(4) 2_566 .
Cs2 W5 O1 W4 36.3(4) 2_557 .
Cs3 W5 O1 W4 -22.3(4) 1_445 .
Cs1 W5 O1 W4 90.4(4) 1_455 .
O14 W5 O1 W1 -3(4) . .
O16 W5 O1 W1 179.1(5) . .
O8 W5 O1 W1 -91.2(5) . .
O5 W5 O1 W1 -0.4(4) . .
O9 W5 O1 W1 90.6(5) . .
Cs3 W5 O1 W1 151.8(3) 2_566 .
Cs2 W5 O1 W1 -55.7(3) 2_557 .
Cs3 W5 O1 W1 -114.3(3) 1_445 .
Cs1 W5 O1 W1 -1.7(6) 1_455 .
O14 W5 O1 W2 -94(4) . .
O16 W5 O1 W2 88.0(5) . .
O8 W5 O1 W2 177.7(6) . .
O5 W5 O1 W2 -91.5(5) . .
O9 W5 O1 W2 -0.4(5) . .
Cs3 W5 O1 W2 60.7(7) 2_566 .
Cs2 W5 O1 W2 -146.8(3) 2_557 .
Cs3 W5 O1 W2 154.6(3) 1_445 .
Cs1 W5 O1 W2 -92.7(5) 1_455 .
O14 W5 O1 W3 -167(14) . .
O16 W5 O1 W3 15(15) . .
O8 W5 O1 W3 105(15) . .
O5 W5 O1 W3 -164(15) . .
O9 W5 O1 W3 -73(15) . .
Cs3 W5 O1 W3 -12(16) 2_566 .
Cs2 W5 O1 W3 141(15) 2_557 .
Cs3 W5 O1 W3 82(15) 1_445 .
Cs1 W5 O1 W3 -165(15) 1_455 .
O11 W2 O2 W1 -179.6(8) . .
O15 W2 O2 W1 -1(2) . .
O9 W2 O2 W1 77.4(7) . .
O6 W2 O2 W1 -77.9(6) . .
O1 W2 O2 W1 -0.7(5) . .
Cs3 W2 O2 W1 169.1(8) . .
Cs3 W2 O2 W1 -111.0(5) 2_666 .
Cs1 W2 O2 W1 -110.8(6) . .
Cs1 W2 O2 W1 168.7(3) 2_666 .
O11 W2 O2 Cs1 -68.8(7) . .
O15 W2 O2 Cs1 110.3(17) . .
O9 W2 O2 Cs1 -171.7(4) . .
O6 W2 O2 Cs1 32.9(4) . .
O1 W2 O2 Cs1 110.1(4) . .
Cs3 W2 O2 Cs1 -80.1(3) . .
Cs3 W2 O2 Cs1 -0.1(4) 2_666 .
Cs1 W2 O2 Cs1 -80.5(4) 2_666 .
O11 W2 O2 Cs3 11.2(7) . .
O15 W2 O2 Cs3 -169.7(16) . .
O9 W2 O2 Cs3 -91.7(4) . .
O6 W2 O2 Cs3 113.0(4) . .
O1 W2 O2 Cs3 -169.9(4) . .
Cs3 W2 O2 Cs3 79.9(3) 2_666 .
Cs1 W2 O2 Cs3 80.1(3) . .
Cs1 W2 O2 Cs3 -0.4(5) 2_666 .
O10 W1 O2 W2 -179.1(7) . .
O3 W1 O2 W2 79.0(7) . .
O5 W1 O2 W2 -76.8(7) . .
O4 W1 O2 W2 0.3(15) . .
O1 W1 O2 W2 0.7(6) . .
Cs1 W1 O2 W2 106.6(7) . .
O10 W1 O2 Cs1 74.3(6) . .
O3 W1 O2 Cs1 -27.6(5) . .
O5 W1 O2 Cs1 176.6(5) . .
O4 W1 O2 Cs1 -106.4(10) . .
O1 W1 O2 Cs1 -105.9(4) . .
O10 W1 O2 Cs3 -20.4(11) . .
O3 W1 O2 Cs3 -122.3(10) . .
O5 W1 O2 Cs3 81.9(10) . .
O4 W1 O2 Cs3 158.9(9) . .
O1 W1 O2 Cs3 159.4(10) . .
Cs1 W1 O2 Cs3 -94.7(10) . .
O10 Cs1 O2 W2 -178.4(4) 2_667 .
O14 Cs1 O2 W2 -23.9(6) 1_655 .
O11 Cs1 O2 W2 38.9(4) 2_666 .
O6 Cs1 O2 W2 -27.3(4) . .
O13 Cs1 O2 W2 119.0(5) 1_665 .
O3 Cs1 O2 W2 -98.6(5) . .
O2S Cs1 O2 W2 166.8(15) 1_665 .
O12 Cs1 O2 W2 -66.4(4) . .
W3 Cs1 O2 W2 -61.6(3) . .
O10 Cs1 O2 W1 -58.2(5) 2_667 .
O14 Cs1 O2 W1 96.3(6) 1_655 .
O11 Cs1 O2 W1 159.1(5) 2_666 .
O6 Cs1 O2 W1 92.9(5) . .
O13 Cs1 O2 W1 -120.8(6) 1_665 .
O3 Cs1 O2 W1 21.6(4) . .
O2S Cs1 O2 W1 -73.0(16) 1_665 .
O12 Cs1 O2 W1 53.9(5) . .
W3 Cs1 O2 W1 58.7(3) . .
W2 Cs1 O2 W1 120.2(6) . .
O10 Cs1 O2 Cs3 90.1(3) 2_667 .
O14 Cs1 O2 Cs3 -115.3(4) 1_655 .
O11 Cs1 O2 Cs3 -52.5(3) 2_666 .
O6 Cs1 O2 Cs3 -118.8(4) . .
O13 Cs1 O2 Cs3 27.6(4) 1_665 .
O3 Cs1 O2 Cs3 169.9(5) . .
O2S Cs1 O2 Cs3 75.4(16) 1_665 .
O12 Cs1 O2 Cs3 -157.8(3) . .
W3 Cs1 O2 Cs3 -153.0(3) . .
W2 Cs1 O2 Cs3 -91.4(4) . .
O11 Cs3 O2 W2 -8.5(5) . .
O8 Cs3 O2 W2 -122.3(5) 1_665 .
O14 Cs3 O2 W2 37.0(5) 2_566 .
O12 Cs3 O2 W2 139.2(4) 1_565 .
O6 Cs3 O2 W2 -33.8(5) 2_666 .
O3S Cs3 O2 W2 99.5(6) . .
O1S Cs3 O2 W2 171.1(6) 2_667 .
O13 Cs3 O2 W2 -121.6(5) 1_665 .
O16 Cs3 O2 W2 84.9(4) 2_566 .
O15 Cs3 O2 W2 -80.5(4) 2_666 .
W4 Cs3 O2 W2 -109.3(3) 1_665 .
O11 Cs3 O2 W1 -169.5(12) . .
O8 Cs3 O2 W1 76.7(11) 1_665 .
O14 Cs3 O2 W1 -124.0(10) 2_566 .
O12 Cs3 O2 W1 -21.8(11) 1_565 .
O6 Cs3 O2 W1 165.2(9) 2_666 .
O3S Cs3 O2 W1 -61.5(10) . .
O1S Cs3 O2 W1 10.0(10) 2_667 .
O13 Cs3 O2 W1 77.4(10) 1_665 .
O16 Cs3 O2 W1 -76.2(10) 2_566 .
O15 Cs3 O2 W1 118.5(10) 2_666 .
W4 Cs3 O2 W1 89.7(10) 1_665 .
O11 Cs3 O2 Cs1 88.8(5) . .
O8 Cs3 O2 Cs1 -25.0(5) 1_665 .
O14 Cs3 O2 Cs1 134.2(3) 2_566 .
O12 Cs3 O2 Cs1 -123.5(3) 1_565 .
O6 Cs3 O2 Cs1 63.5(3) 2_666 .
O3S Cs3 O2 Cs1 -163.2(5) . .
O1S Cs3 O2 Cs1 -91.7(4) 2_667 .
O13 Cs3 O2 Cs1 -24.4(4) 1_665 .
O16 Cs3 O2 Cs1 -177.9(2) 2_566 .
O15 Cs3 O2 Cs1 16.8(3) 2_666 .
W4 Cs3 O2 Cs1 -12.1(3) 1_665 .
O10 W1 O3 W3 -178.0(7) . .
O5 W1 O3 W3 2.0(17) . .
O4 W1 O3 W3 77.0(7) . .
O2 W1 O3 W3 -75.7(7) . .
O1 W1 O3 W3 0.9(6) . .
Cs1 W1 O3 W3 -106.3(8) . .
O10 W1 O3 Cs1 -71.7(6) . .
O5 W1 O3 Cs1 108.3(12) . .
O4 W1 O3 Cs1 -176.7(6) . .
O2 W1 O3 Cs1 30.6(5) . .
O1 W1 O3 Cs1 107.2(5) . .
O10 W1 O3 Cs2 81.4(6) . .
O5 W1 O3 Cs2 -98.7(13) . .
O4 W1 O3 Cs2 -23.6(5) . .
O2 W1 O3 Cs2 -176.4(5) . .
O1 W1 O3 Cs2 -99.8(4) . .
Cs1 W1 O3 Cs2 153.0(6) . .
O12 W3 O3 W1 177.2(9) . .
O16 W3 O3 W1 3(3) 2_556 .
O7 W3 O3 W1 -76.3(7) . .
O6 W3 O3 W1 75.6(7) . .
O1 W3 O3 W1 -0.9(6) . .
Cs1 W3 O3 W1 117.0(7) . .
Cs3 W3 O3 W1 -163.1(3) 1_545 .
Cs2 W3 O3 W1 -107.7(7) . .
O12 W3 O3 Cs1 60.2(7) . .
O16 W3 O3 Cs1 -114(2) 2_556 .
O7 W3 O3 Cs1 166.7(4) . .
O6 W3 O3 Cs1 -41.4(4) . .
O1 W3 O3 Cs1 -117.8(4) . .
Cs3 W3 O3 Cs1 79.9(4) 1_545 .
Cs2 W3 O3 Cs1 135.3(4) . .
O12 W3 O3 Cs2 -75.1(7) . .
O16 W3 O3 Cs2 111(2) 2_556 .
O7 W3 O3 Cs2 31.4(4) . .
O6 W3 O3 Cs2 -176.7(4) . .
O1 W3 O3 Cs2 106.9(4) . .
Cs1 W3 O3 Cs2 -135.3(4) . .
Cs3 W3 O3 Cs2 -55.3(5) 1_545 .
O10 Cs1 O3 W1 71.0(5) 2_667 .
O14 Cs1 O3 W1 -140.8(5) 1_655 .
O11 Cs1 O3 W1 -71.2(6) 2_666 .
O6 Cs1 O3 W1 -87.9(6) . .
O13 Cs1 O3 W1 27.1(8) 1_665 .
O2S Cs1 O3 W1 130.6(7) 1_665 .
O2 Cs1 O3 W1 -23.0(4) . .
O12 Cs1 O3 W1 -154.6(7) . .
W3 Cs1 O3 W1 -120.1(7) . .
W2 Cs1 O3 W1 -56.2(4) . .
O10 Cs1 O3 W3 -168.9(5) 2_667 .
O14 Cs1 O3 W3 -20.7(5) 1_655 .
O11 Cs1 O3 W3 48.9(5) 2_666 .
O6 Cs1 O3 W3 32.2(4) . .
O13 Cs1 O3 W3 147.2(5) 1_665 .
O2S Cs1 O3 W3 -109.3(6) 1_665 .
O2 Cs1 O3 W3 97.1(5) . .
O12 Cs1 O3 W3 -34.5(4) . .
W2 Cs1 O3 W3 63.9(3) . .
O10 Cs1 O3 Cs2 -70.8(5) 2_667 .
O14 Cs1 O3 Cs2 77.3(6) 1_655 .
O11 Cs1 O3 Cs2 147.0(5) 2_666 .
O6 Cs1 O3 Cs2 130.3(7) . .
O13 Cs1 O3 Cs2 -114.8(6) 1_665 .
O2S Cs1 O3 Cs2 -11.2(9) 1_665 .
O2 Cs1 O3 Cs2 -164.9(7) . .
O12 Cs1 O3 Cs2 63.6(5) . .
W3 Cs1 O3 Cs2 98.1(6) . .
W2 Cs1 O3 Cs2 161.9(6) . .
O7 Cs2 O3 W1 91.3(6) . .
O8 Cs2 O3 W1 -46.7(6) 2_557 .
O2S Cs2 O3 W1 106.5(8) . .
O1S Cs2 O3 W1 -111.5(8) . .
O12 Cs2 O3 W1 -126.1(5) 2_657 .
O4 Cs2 O3 W1 4.4(5) 2_557 .
O4 Cs2 O3 W1 19.5(4) . .
O1S Cs2 O3 W1 162.2(5) 2_657 .
O13 Cs2 O3 W1 -33.5(5) 2_557 .
O5 Cs2 O3 W1 6.8(9) 2_557 .
O7 Cs2 O3 W3 -26.4(4) . .
O8 Cs2 O3 W3 -164.4(4) 2_557 .
O2S Cs2 O3 W3 -11.3(8) . .
O1S Cs2 O3 W3 130.7(8) . .
O12 Cs2 O3 W3 116.2(4) 2_657 .
O4 Cs2 O3 W3 -113.3(4) 2_557 .
O4 Cs2 O3 W3 -98.2(5) . .
O1S Cs2 O3 W3 44.4(5) 2_657 .
O13 Cs2 O3 W3 -151.2(5) 2_557 .
O5 Cs2 O3 W3 -111.0(6) 2_557 .
O7 Cs2 O3 Cs1 -124.9(7) . .
O8 Cs2 O3 Cs1 97.0(6) 2_557 .
O2S Cs2 O3 Cs1 -109.8(8) . .
O1S Cs2 O3 Cs1 32.2(7) . .
O12 Cs2 O3 Cs1 17.7(7) 2_657 .
O4 Cs2 O3 Cs1 148.2(5) 2_557 .
O4 Cs2 O3 Cs1 163.3(8) . .
O1S Cs2 O3 Cs1 -54.1(6) 2_657 .
O13 Cs2 O3 Cs1 110.2(6) 2_557 .
O5 Cs2 O3 Cs1 150.5(5) 2_557 .
O10 W1 O4 W4 179.2(7) . .
O3 W1 O4 W4 -79.0(7) . .
O5 W1 O4 W4 77.0(8) . .
O2 W1 O4 W4 -0.1(15) . .
O1 W1 O4 W4 -0.6(6) . .
Cs1 W1 O4 W4 -82.2(7) . .
O10 W1 O4 Cs2 69.3(7) . 2_557
O3 W1 O4 Cs2 171.1(6) . 2_557
O5 W1 O4 Cs2 -32.9(6) . 2_557
O2 W1 O4 Cs2 -110.0(11) . 2_557
O1 W1 O4 Cs2 -110.5(6) . 2_557
Cs1 W1 O4 Cs2 167.91(14) . 2_557
O10 W1 O4 Cs2 -73.2(7) . .
O3 W1 O4 Cs2 28.6(6) . .
O5 W1 O4 Cs2 -175.4(7) . .
O2 W1 O4 Cs2 107.5(10) . .
O1 W1 O4 Cs2 107.0(6) . .
Cs1 W1 O4 Cs2 25.4(8) . .
O13 W4 O4 W1 -171.3(8) . .
O15 W4 O4 W1 -2(2) 2_556 .
O7 W4 O4 W1 77.5(7) . .
O8 W4 O4 W1 -77.9(7) . .
O1 W4 O4 W1 0.6(6) . .
Cs2 W4 O4 W1 121.6(8) . .
Cs2 W4 O4 W1 -122.9(8) 2_557 .
Cs3 W4 O4 W1 -111.4(6) 1_445 .
Cs1 W4 O4 W1 168.9(3) 1_445 .
O13 W4 O4 Cs2 -48.4(7) . 2_557
O15 W4 O4 Cs2 120.8(17) 2_556 2_557
O7 W4 O4 Cs2 -159.6(5) . 2_557
O8 W4 O4 Cs2 45.0(5) . 2_557
O1 W4 O4 Cs2 123.5(4) . 2_557
Cs2 W4 O4 Cs2 -115.5(4) . 2_557
Cs3 W4 O4 Cs2 11.5(5) 1_445 2_557
Cs1 W4 O4 Cs2 -68.2(5) 1_445 2_557
O13 W4 O4 Cs2 67.1(7) . .
O15 W4 O4 Cs2 -123.7(17) 2_556 .
O7 W4 O4 Cs2 -44.0(5) . .
O8 W4 O4 Cs2 160.5(5) . .
O1 W4 O4 Cs2 -121.0(4) . .
Cs2 W4 O4 Cs2 115.5(4) 2_557 .
Cs3 W4 O4 Cs2 127.0(2) 1_445 .
Cs1 W4 O4 Cs2 47.4(5) 1_445 .
O7 Cs2 O4 W1 -86.1(7) . .
O8 Cs2 O4 W1 107.8(6) 2_557 .
O2S Cs2 O4 W1 -132.8(8) . .
O1S Cs2 O4 W1 14.0(7) . .
O12 Cs2 O4 W1 45.7(11) 2_657 .
O4 Cs2 O4 W1 143.1(9) 2_557 .
O1S Cs2 O4 W1 -69.4(8) 2_657 .
O13 Cs2 O4 W1 87.7(7) 2_557 .
O3 Cs2 O4 W1 -20.8(5) . .
O5 Cs2 O4 W1 152.5(6) 2_557 .
O7 Cs2 O4 W4 34.8(5) . .
O8 Cs2 O4 W4 -131.3(5) 2_557 .
O2S Cs2 O4 W4 -11.9(8) . .
O1S Cs2 O4 W4 135.0(7) . .
O12 Cs2 O4 W4 166.6(6) 2_657 .
O4 Cs2 O4 W4 -95.9(5) 2_557 .
O1S Cs2 O4 W4 51.5(7) 2_657 .
O13 Cs2 O4 W4 -151.3(7) 2_557 .
O3 Cs2 O4 W4 100.1(6) . .
O5 Cs2 O4 W4 -86.6(5) 2_557 .
O7 Cs2 O4 Cs2 130.8(6) . 2_557
O8 Cs2 O4 Cs2 -35.3(4) 2_557 2_557
O2S Cs2 O4 Cs2 84.0(7) . 2_557
O1S Cs2 O4 Cs2 -129.1(6) . 2_557
O12 Cs2 O4 Cs2 -97.5(7) 2_657 2_557
O4 Cs2 O4 Cs2 0.0 2_557 2_557
O1S Cs2 O4 Cs2 147.5(5) 2_657 2_557
O13 Cs2 O4 Cs2 -55.4(5) 2_557 2_557
O3 Cs2 O4 Cs2 -164.0(7) . 2_557
O5 Cs2 O4 Cs2 9.4(5) 2_557 2_557
O10 W1 O5 W5 178.3(7) . .
O3 W1 O5 W5 -1.6(17) . .
O4 W1 O5 W5 -76.8(8) . .
O2 W1 O5 W5 76.2(7) . .
O1 W1 O5 W5 -0.5(6) . .
Cs1 W1 O5 W5 80.1(8) . .
O10 W1 O5 Cs2 -78.9(6) . 2_557
O3 W1 O5 Cs2 101.2(13) . 2_557
O4 W1 O5 Cs2 26.1(5) . 2_557
O2 W1 O5 Cs2 179.0(5) . 2_557
O1 W1 O5 Cs2 102.3(4) . 2_557
Cs1 W1 O5 Cs2 -177.12(16) . 2_557
O14 W5 O5 W1 -180.0(9) . .
O16 W5 O5 W1 -2(3) . .
O8 W5 O5 W1 76.3(8) . .
O9 W5 O5 W1 -75.0(7) . .
O1 W5 O5 W1 0.5(6) . .
Cs3 W5 O5 W1 -161.3(3) 2_566 .
Cs2 W5 O5 W1 106.6(7) 2_557 .
Cs3 W5 O5 W1 96.1(7) 1_445 .
Cs1 W5 O5 W1 179.7(8) 1_455 .
O14 W5 O5 Cs2 73.5(7) . 2_557
O16 W5 O5 Cs2 -108(2) . 2_557
O8 W5 O5 Cs2 -30.3(4) . 2_557
O9 W5 O5 Cs2 178.5(4) . 2_557
O1 W5 O5 Cs2 -106.0(4) . 2_557
Cs3 W5 O5 Cs2 92.2(4) 2_566 2_557
Cs3 W5 O5 Cs2 -10.5(4) 1_445 2_557
Cs1 W5 O5 Cs2 73.1(2) 1_455 2_557
O12 W3 O6 W2 -168.2(7) . .
O16 W3 O6 W2 92.0(7) 2_556 .
O7 W3 O6 W2 3.7(16) . .
O3 W3 O6 W2 -75.4(7) . .
O1 W3 O6 W2 -0.9(6) . .
Cs1 W3 O6 W2 -121.7(9) . .
Cs3 W3 O6 W2 150.0(5) 1_545 .
Cs2 W3 O6 W2 -80.5(8) . .
O12 W3 O6 Cs1 -46.4(6) . .
O16 W3 O6 Cs1 -146.2(5) 2_556 .
O7 W3 O6 Cs1 125.4(10) . .
O3 W3 O6 Cs1 46.4(5) . .
O1 W3 O6 Cs1 120.8(5) . .
Cs3 W3 O6 Cs1 -88.2(4) 1_545 .
Cs2 W3 O6 Cs1 41.2(7) . .
O12 W3 O6 Cs3 58.4(7) . 2_666
O16 W3 O6 Cs3 -41.4(6) 2_556 2_666
O7 W3 O6 Cs3 -129.7(10) . 2_666
O3 W3 O6 Cs3 151.2(6) . 2_666
O1 W3 O6 Cs3 -134.3(6) . 2_666
Cs1 W3 O6 Cs3 104.8(6) . 2_666
Cs3 W3 O6 Cs3 16.6(6) 1_545 2_666
Cs2 W3 O6 Cs3 146.1(3) . 2_666
O11 W2 O6 W3 174.3(8) . .
O15 W2 O6 W3 -87.1(7) . .
O2 W2 O6 W3 77.0(7) . .
O9 W2 O6 W3 -0.8(17) . .
O1 W2 O6 W3 0.9(6) . .
Cs3 W2 O6 W3 133.7(5) . .
Cs3 W2 O6 W3 -140.6(9) 2_666 .
Cs1 W2 O6 W3 117.4(9) . .
Cs1 W2 O6 W3 -154.8(5) 2_666 .
O11 W2 O6 Cs1 56.9(7) . .
O15 W2 O6 Cs1 155.5(5) . .
O2 W2 O6 Cs1 -40.4(5) . .
O9 W2 O6 Cs1 -118.2(11) . .
O1 W2 O6 Cs1 -116.5(6) . .
Cs3 W2 O6 Cs1 16.3(5) . .
Cs3 W2 O6 Cs1 102.0(5) 2_666 .
Cs1 W2 O6 Cs1 87.8(4) 2_666 .
O11 W2 O6 Cs3 -45.1(7) . 2_666
O15 W2 O6 Cs3 53.5(5) . 2_666
O2 W2 O6 Cs3 -142.4(5) . 2_666
O9 W2 O6 Cs3 139.8(11) . 2_666
O1 W2 O6 Cs3 141.5(5) . 2_666
Cs3 W2 O6 Cs3 -85.7(4) . 2_666
Cs1 W2 O6 Cs3 -102.0(5) . 2_666
Cs1 W2 O6 Cs3 -14.2(4) 2_666 2_666
O10 Cs1 O6 W3 -60.5(6) 2_667 .
O14 Cs1 O6 W3 86.8(6) 1_655 .
O11 Cs1 O6 W3 161.3(6) 2_666 .
O13 Cs1 O6 W3 -143.3(6) 1_665 .
O3 Cs1 O6 W3 -34.8(4) . .
O2S Cs1 O6 W3 74.0(12) 1_665 .
O2 Cs1 O6 W3 -96.5(6) . .
O12 Cs1 O6 W3 26.2(4) . .
W2 Cs1 O6 W3 -125.5(8) . .
O10 Cs1 O6 W2 65.0(6) 2_667 .
O14 Cs1 O6 W2 -147.7(7) 1_655 .
O11 Cs1 O6 W2 -73.3(6) 2_666 .
O13 Cs1 O6 W2 -17.8(8) 1_665 .
O3 Cs1 O6 W2 90.6(6) . .
O2S Cs1 O6 W2 -160.5(10) 1_665 .
O2 Cs1 O6 W2 29.0(4) . .
O12 Cs1 O6 W2 151.7(8) . .
W3 Cs1 O6 W2 125.5(8) . .
O10 Cs1 O6 Cs3 174.2(3) 2_667 2_666
O14 Cs1 O6 Cs3 -38.5(4) 1_655 2_666
O11 Cs1 O6 Cs3 35.9(4) 2_666 2_666
O13 Cs1 O6 Cs3 91.3(6) 1_665 2_666
O3 Cs1 O6 Cs3 -160.2(5) . 2_666
O2S Cs1 O6 Cs3 -51.4(11) 1_665 2_666
O2 Cs1 O6 Cs3 138.2(5) . 2_666
O12 Cs1 O6 Cs3 -99.1(5) . 2_666
W3 Cs1 O6 Cs3 -125.4(6) . 2_666
W2 Cs1 O6 Cs3 109.2(6) . 2_666
O12 W3 O7 W4 167.2(7) . .
O16 W3 O7 W4 -92.4(7) 2_556 .
O6 W3 O7 W4 -4.4(16) . .
O3 W3 O7 W4 74.7(7) . .
O1 W3 O7 W4 0.2(6) . .
Cs1 W3 O7 W4 92.5(8) . .
Cs3 W3 O7 W4 -154.3(6) 1_545 .
Cs2 W3 O7 W4 118.0(9) . .
O12 W3 O7 Cs2 49.3(7) . .
O16 W3 O7 Cs2 149.7(5) 2_556 .
O6 W3 O7 Cs2 -122.4(10) . .
O3 W3 O7 Cs2 -43.3(5) . .
O1 W3 O7 Cs2 -117.7(6) . .
Cs1 W3 O7 Cs2 -25.4(9) . .
Cs3 W3 O7 Cs2 87.7(4) 1_545 .
O13 W4 O7 W3 -173.5(9) . .
O15 W4 O7 W3 86.8(7) 2_556 .
O4 W4 O7 W3 -76.5(7) . .
O8 W4 O7 W3 2.1(17) . .
O1 W4 O7 W3 -0.2(6) . .
Cs2 W4 O7 W3 -126.0(9) . .
Cs2 W4 O7 W3 -103.4(7) 2_557 .
Cs3 W4 O7 W3 119.3(7) 1_445 .
Cs1 W4 O7 W3 155.7(6) 1_445 .
O13 W4 O7 Cs2 -47.5(9) . .
O15 W4 O7 Cs2 -147.2(5) 2_556 .
O4 W4 O7 Cs2 49.5(5) . .
O8 W4 O7 Cs2 128.0(11) . .
O1 W4 O7 Cs2 125.8(5) . .
Cs2 W4 O7 Cs2 22.6(8) 2_557 .
Cs3 W4 O7 Cs2 -114.7(6) 1_445 .
Cs1 W4 O7 Cs2 -78.3(3) 1_445 .
O8 Cs2 O7 W3 116.2(7) 2_557 .
O2S Cs2 O7 W3 -134.8(8) . .
O1S Cs2 O7 W3 14.4(7) . .
O12 Cs2 O7 W3 -42.1(9) 2_657 .
O4 Cs2 O7 W3 135.4(5) 2_557 .
O4 Cs2 O7 W3 91.4(6) . .
O1S Cs2 O7 W3 -74.9(6) 2_657 .
O13 Cs2 O7 W3 86.2(6) 2_557 .
O3 Cs2 O7 W3 31.3(4) . .
O5 Cs2 O7 W3 173.9(4) 2_557 .
O8 Cs2 O7 W4 -10.7(9) 2_557 .
O2S Cs2 O7 W4 98.3(8) . .
O1S Cs2 O7 W4 -112.5(6) . .
O12 Cs2 O7 W4 -169.0(5) 2_657 .
O4 Cs2 O7 W4 8.5(5) 2_557 .
O4 Cs2 O7 W4 -35.5(4) . .
O1S Cs2 O7 W4 158.2(6) 2_657 .
O13 Cs2 O7 W4 -40.7(6) 2_557 .
O3 Cs2 O7 W4 -95.6(5) . .
O5 Cs2 O7 W4 47.0(6) 2_557 .
O14 W5 O8 W4 -170.0(7) . .
O16 W5 O8 W4 91.0(7) . .
O5 W5 O8 W4 -75.2(7) . .
O9 W5 O8 W4 2.6(16) . .
O1 W5 O8 W4 -1.1(6) . .
Cs3 W5 O8 W4 149.3(5) 2_566 .
Cs2 W5 O8 W4 -117.0(9) 2_557 .
Cs3 W5 O8 W4 136.9(11) 1_445 .
Cs1 W5 O8 W4 -142.2(6) 1_455 .
O14 W5 O8 Cs3 53.1(8) . 1_445
O16 W5 O8 Cs3 -45.8(7) . 1_445
O5 W5 O8 Cs3 148.0(7) . 1_445
O9 W5 O8 Cs3 -134.3(9) . 1_445
O1 W5 O8 Cs3 -137.9(7) . 1_445
Cs3 W5 O8 Cs3 12.4(8) 2_566 1_445
Cs2 W5 O8 Cs3 106.1(8) 2_557 1_445
Cs1 W5 O8 Cs3 81.0(6) 1_455 1_445
O14 W5 O8 Cs2 -53.0(7) . 2_557
O16 W5 O8 Cs2 -151.9(5) . 2_557
O5 W5 O8 Cs2 41.9(6) . 2_557
O9 W5 O8 Cs2 119.6(10) . 2_557
O1 W5 O8 Cs2 116.0(6) . 2_557
Cs3 W5 O8 Cs2 -93.7(5) 2_566 2_557
Cs3 W5 O8 Cs2 -106.1(8) 1_445 2_557
Cs1 W5 O8 Cs2 -25.1(5) 1_455 2_557
O13 W4 O8 W5 174.7(9) . .
O15 W4 O8 W5 -86.0(7) 2_556 .
O7 W4 O8 W5 -1.2(17) . .
O4 W4 O8 W5 77.6(7) . .
O1 W4 O8 W5 1.1(6) . .
Cs2 W4 O8 W5 104.1(8) . .
Cs2 W4 O8 W5 126.5(8) 2_557 .
Cs3 W4 O8 W5 -143.8(10) 1_445 .
Cs1 W4 O8 W5 -152.9(5) 1_445 .
O13 W4 O8 Cs3 -41.5(8) . 1_445
O15 W4 O8 Cs3 57.8(5) 2_556 1_445
O7 W4 O8 Cs3 142.6(11) . 1_445
O4 W4 O8 Cs3 -138.6(6) . 1_445
O1 W4 O8 Cs3 144.9(6) . 1_445
Cs2 W4 O8 Cs3 -112.1(4) . 1_445
Cs2 W4 O8 Cs3 -89.8(5) 2_557 1_445
Cs1 W4 O8 Cs3 -9.2(5) 1_445 1_445
O13 W4 O8 Cs2 48.2(8) . 2_557
O15 W4 O8 Cs2 147.6(5) 2_556 2_557
O7 W4 O8 Cs2 -127.6(12) . 2_557
O4 W4 O8 Cs2 -48.8(5) . 2_557
O1 W4 O8 Cs2 -125.3(5) . 2_557
Cs2 W4 O8 Cs2 -22.3(7) . 2_557
Cs3 W4 O8 Cs2 89.8(5) 1_445 2_557
Cs1 W4 O8 Cs2 80.6(3) 1_445 2_557
O11 W2 O9 W5 -173.9(8) . .
O15 W2 O9 W5 87.4(7) . .
O2 W2 O9 W5 -76.7(7) . .
O6 W2 O9 W5 1.2(17) . .
O1 W2 O9 W5 -0.6(6) . .
Cs3 W2 O9 W5 -136.3(6) . .
Cs3 W2 O9 W5 116.5(7) 2_666 .
Cs1 W2 O9 W5 -87.9(8) . .
Cs1 W2 O9 W5 156.8(6) 2_666 .
O14 W5 O9 W2 169.5(7) . .
O16 W5 O9 W2 -91.8(7) . .
O8 W5 O9 W2 -3.0(16) . .
O5 W5 O9 W2 74.7(7) . .
O1 W5 O9 W2 0.6(6) . .
Cs3 W5 O9 W2 -153.5(6) 2_566 .
Cs2 W5 O9 W2 77.0(9) 2_557 .
Cs3 W5 O9 W2 -85.6(11) 1_445 .
Cs1 W5 O9 W2 141.4(6) 1_455 .
O3 W1 O10 Cs1 -117.2(18) . 2_667
O5 W1 O10 Cs1 62.8(19) . 2_667
O4 W1 O10 Cs1 -27(2) . 2_667
O2 W1 O10 Cs1 152.5(18) . 2_667
O1 W1 O10 Cs1 143(27) . 2_667
Cs1 W1 O10 Cs1 -159.3(18) . 2_667
O15 W2 O11 Cs3 164.9(8) . .
O2 W2 O11 Cs3 -15.3(9) . .
O9 W2 O11 Cs3 73.7(9) . .
O6 W2 O11 Cs3 -104.2(8) . .
O1 W2 O11 Cs3 -25(7) . .
Cs3 W2 O11 Cs3 -138.8(9) 2_666 .
Cs1 W2 O11 Cs3 -67.6(7) . .
Cs1 W2 O11 Cs3 146.2(17) 2_666 .
O15 W2 O11 Cs1 18.7(12) . 2_666
O2 W2 O11 Cs1 -161.5(10) . 2_666
O9 W2 O11 Cs1 -72.6(11) . 2_666
O6 W2 O11 Cs1 109.6(11) . 2_666
O1 W2 O11 Cs1 -171(5) . 2_666
Cs3 W2 O11 Cs1 -146.2(17) . 2_666
Cs3 W2 O11 Cs1 75.0(10) 2_666 2_666
Cs1 W2 O11 Cs1 146.2(11) . 2_666
O8 Cs3 O11 W2 129.5(8) 1_665 .
O14 Cs3 O11 W2 -121.4(10) 2_566 .
O12 Cs3 O11 W2 -80.3(14) 1_565 .
O6 Cs3 O11 W2 165.8(11) 2_666 .
O3S Cs3 O11 W2 -42.5(9) . .
O1S Cs3 O11 W2 10.4(11) 2_667 .
O2 Cs3 O11 W2 10.9(7) . .
O13 Cs3 O11 W2 83.5(10) 1_665 .
O16 Cs3 O11 W2 -96.7(9) 2_566 .
O15 Cs3 O11 W2 125.4(9) 2_666 .
W4 Cs3 O11 W2 110.0(9) 1_665 .
O8 Cs3 O11 Cs1 -75.2(7) 1_665 2_666
O14 Cs3 O11 Cs1 33.9(5) 2_566 2_666
O12 Cs3 O11 Cs1 75.0(12) 1_565 2_666
O6 Cs3 O11 Cs1 -38.9(4) 2_666 2_666
O3S Cs3 O11 Cs1 112.8(5) . 2_666
O1S Cs3 O11 Cs1 165.7(5) 2_667 2_666
O2 Cs3 O11 Cs1 166.2(8) . 2_666
O13 Cs3 O11 Cs1 -121.1(5) 1_665 2_666
O16 Cs3 O11 Cs1 58.6(6) 2_566 2_666
O15 Cs3 O11 Cs1 -79.2(5) 2_666 2_666
W4 Cs3 O11 Cs1 -94.7(4) 1_665 2_666
O16 W3 O12 Cs3 -23.9(9) 2_556 1_545
O7 W3 O12 Cs3 69.4(9) . 1_545
O6 W3 O12 Cs3 -114.7(8) . 1_545
O3 W3 O12 Cs3 157.5(8) . 1_545
O1 W3 O12 Cs3 166(3) . 1_545
Cs1 W3 O12 Cs3 -151.2(9) . 1_545
Cs2 W3 O12 Cs3 99.7(7) . 1_545
O16 W3 O12 Cs2 -155.8(15) 2_556 2_657
O7 W3 O12 Cs2 -62.5(17) . 2_657
O6 W3 O12 Cs2 113.4(16) . 2_657
O3 W3 O12 Cs2 25.6(17) . 2_657
O1 W3 O12 Cs2 34(4) . 2_657
Cs1 W3 O12 Cs2 76.9(15) . 2_657
Cs3 W3 O12 Cs2 -132(2) 1_545 2_657
Cs2 W3 O12 Cs2 -32.2(15) . 2_657
O16 W3 O12 Cs1 127.3(4) 2_556 .
O7 W3 O12 Cs1 -139.4(4) . .
O6 W3 O12 Cs1 36.6(5) . .
O3 W3 O12 Cs1 -51.3(5) . .
O1 W3 O12 Cs1 -43(3) . .
Cs3 W3 O12 Cs1 151.2(9) 1_545 .
Cs2 W3 O12 Cs1 -109.1(3) . .
O10 Cs1 O12 W3 90.2(6) 2_667 .
O14 Cs1 O12 W3 -121.6(7) 1_655 .
O11 Cs1 O12 W3 -71.4(7) 2_666 .
O6 Cs1 O12 W3 -28.8(5) . .
O13 Cs1 O12 W3 51(3) 1_665 .
O3 Cs1 O12 W3 41.5(5) . .
O2S Cs1 O12 W3 173.3(7) 1_665 .
O2 Cs1 O12 W3 9.3(5) . .
W2 Cs1 O12 W3 -16.5(5) . .
O10 Cs1 O12 Cs3 -135.9(8) 2_667 1_545
O14 Cs1 O12 Cs3 12.3(7) 1_655 1_545
O11 Cs1 O12 Cs3 62.5(8) 2_666 1_545
O6 Cs1 O12 Cs3 105.1(9) . 1_545
O13 Cs1 O12 Cs3 -175(3) 1_665 1_545
O3 Cs1 O12 Cs3 175.5(10) . 1_545
O2S Cs1 O12 Cs3 -52.8(10) 1_665 1_545
O2 Cs1 O12 Cs3 143.2(8) . 1_545
W3 Cs1 O12 Cs3 133.9(12) . 1_545
W2 Cs1 O12 Cs3 117.4(8) . 1_545
O10 Cs1 O12 Cs2 -59.6(4) 2_667 2_657
O14 Cs1 O12 Cs2 88.6(4) 1_655 2_657
O11 Cs1 O12 Cs2 138.7(4) 2_666 2_657
O6 Cs1 O12 Cs2 -178.7(6) . 2_657
O13 Cs1 O12 Cs2 -99(3) 1_665 2_657
O3 Cs1 O12 Cs2 -108.3(5) . 2_657
O2S Cs1 O12 Cs2 23.4(6) 1_665 2_657
O2 Cs1 O12 Cs2 -140.6(4) . 2_657
W3 Cs1 O12 Cs2 -149.9(8) . 2_657
W2 Cs1 O12 Cs2 -166.4(4) . 2_657
O15 W4 O13 Cs1 30.6(10) 2_556 1_445
O7 W4 O13 Cs1 -61.9(11) . 1_445
O4 W4 O13 Cs1 -152.6(9) . 1_445
O8 W4 O13 Cs1 120.0(9) . 1_445
O1 W4 O13 Cs1 158(3) . 1_445
Cs2 W4 O13 Cs1 -98.4(9) . 1_445
Cs2 W4 O13 Cs1 161.9(12) 2_557 1_445
Cs3 W4 O13 Cs1 86.7(10) 1_445 1_445
O15 W4 O13 Cs2 -131.3(5) 2_556 2_557
O7 W4 O13 Cs2 136.2(5) . 2_557
O4 W4 O13 Cs2 45.5(6) . 2_557
O8 W4 O13 Cs2 -41.9(6) . 2_557
O1 W4 O13 Cs2 -4(4) . 2_557
Cs2 W4 O13 Cs2 99.7(5) . 2_557
Cs3 W4 O13 Cs2 -75.2(4) 1_445 2_557
Cs1 W4 O13 Cs2 -161.9(12) 1_445 2_557
O15 W4 O13 Cs3 -56.1(6) 2_556 1_445
O7 W4 O13 Cs3 -148.6(5) . 1_445
O4 W4 O13 Cs3 120.7(5) . 1_445
O8 W4 O13 Cs3 33.3(6) . 1_445
O1 W4 O13 Cs3 71(4) . 1_445
Cs2 W4 O13 Cs3 175.0(6) . 1_445
Cs2 W4 O13 Cs3 75.2(4) 2_557 1_445
Cs1 W4 O13 Cs3 -86.7(10) 1_445 1_445
O16 W5 O14 Cs1 179.7(12) . 1_455
O8 W5 O14 Cs1 87.3(13) . 1_455
O5 W5 O14 Cs1 -0.8(13) . 1_455
O9 W5 O14 Cs1 -89.0(13) . 1_455
O1 W5 O14 Cs1 2(5) . 1_455
Cs3 W5 O14 Cs1 -158.9(19) 2_566 1_455
Cs2 W5 O14 Cs1 55.7(11) 2_557 1_455
Cs3 W5 O14 Cs1 114.9(12) 1_445 1_455
O16 W5 O14 Cs3 -21.4(9) . 2_566
O8 W5 O14 Cs3 -113.9(8) . 2_566
O5 W5 O14 Cs3 158.1(8) . 2_566
O9 W5 O14 Cs3 69.9(9) . 2_566
O1 W5 O14 Cs3 161(3) . 2_566
Cs2 W5 O14 Cs3 -145.5(8) 2_557 2_566
Cs3 W5 O14 Cs3 -86.3(7) 1_445 2_566
Cs1 W5 O14 Cs3 158.9(19) 1_455 2_566
O11 W2 O15 Ta4 -5(5) . 2_556
O2 W2 O15 Ta4 176(4) . 2_556
O9 W2 O15 Ta4 98(5) . 2_556
O6 W2 O15 Ta4 -107(5) . 2_556
O1 W2 O15 Ta4 176(5) . 2_556
Cs3 W2 O15 Ta4 9(5) . 2_556
Cs3 W2 O15 Ta4 -65(5) 2_666 2_556
Cs1 W2 O15 Ta4 -85(5) . 2_556
Cs1 W2 O15 Ta4 5(5) 2_666 2_556
O11 W2 O15 W4 -5(5) . 2_556
O2 W2 O15 W4 176(4) . 2_556
O9 W2 O15 W4 98(5) . 2_556
O6 W2 O15 W4 -107(5) . 2_556
O1 W2 O15 W4 176(5) . 2_556
Cs3 W2 O15 W4 9(5) . 2_556
Cs3 W2 O15 W4 -65(5) 2_666 2_556
Cs1 W2 O15 W4 -85(5) . 2_556
Cs1 W2 O15 W4 5(5) 2_666 2_556
O11 W2 O15 Cs3 60.0(7) . 2_666
O2 W2 O15 Cs3 -119.1(17) . 2_666
O9 W2 O15 Cs3 163.2(4) . 2_666
O6 W2 O15 Cs3 -42.0(4) . 2_666
O1 W2 O15 Cs3 -118.9(3) . 2_666
Cs3 W2 O15 Cs3 73.8(5) . 2_666
Cs1 W2 O15 Cs3 -20.5(5) . 2_666
Cs1 W2 O15 Cs3 70.1(2) 2_666 2_666
O14 W5 O16 Ta3 168(15) . 2_556
O8 W5 O16 Ta3 -88(15) . 2_556
O5 W5 O16 Ta3 -10(17) . 2_556
O9 W5 O16 Ta3 63(15) . 2_556
O1 W5 O16 Ta3 -12(15) . 2_556
Cs3 W5 O16 Ta3 153(15) 2_566 2_556
Cs2 W5 O16 Ta3 -110(15) 2_557 2_556
Cs3 W5 O16 Ta3 -114(15) 1_445 2_556
Cs1 W5 O16 Ta3 168(15) 1_455 2_556
O14 W5 O16 W3 168(15) . 2_556
O8 W5 O16 W3 -88(15) . 2_556
O5 W5 O16 W3 -10(17) . 2_556
O9 W5 O16 W3 63(15) . 2_556
O1 W5 O16 W3 -12(15) . 2_556
Cs3 W5 O16 W3 153(15) 2_566 2_556
Cs2 W5 O16 W3 -110(15) 2_557 2_556
Cs3 W5 O16 W3 -114(15) 1_445 2_556
Cs1 W5 O16 W3 168(15) 1_455 2_556
O14 W5 O16 Cs3 15.4(7) . 2_566
O8 W5 O16 Cs3 119.6(4) . 2_566
O5 W5 O16 Cs3 -163(2) . 2_566
O9 W5 O16 Cs3 -89.8(4) . 2_566
O1 W5 O16 Cs3 -164.9(3) . 2_566
Cs2 W5 O16 Cs3 97.9(3) 2_557 2_566
Cs3 W5 O16 Cs3 93.0(3) 1_445 2_566
Cs1 W5 O16 Cs3 15.6(5) 1_455 2_566
O7 Cs2 O1S Cs3 160.5(4) . 2_667
O8 Cs2 O1S Cs3 14.2(4) 2_557 2_667
O2S Cs2 O1S Cs3 -136.9(10) . 2_667
O12 Cs2 O1S Cs3 -49.4(4) 2_657 2_667
O4 Cs2 O1S Cs3 58.6(5) 2_557 2_667
O4 Cs2 O1S Cs3 112.9(4) . 2_667
O1S Cs2 O1S Cs3 -120.5(6) 2_657 2_667
O13 Cs2 O1S Cs3 57.2(5) 2_557 2_667
O3 Cs2 O1S Cs3 144.3(7) . 2_667
O5 Cs2 O1S Cs3 6.4(8) 2_557 2_667
O7 Cs2 O1S Cs2 -79.0(4) . 2_657
O8 Cs2 O1S Cs2 134.7(4) 2_557 2_657
O2S Cs2 O1S Cs2 -16.4(13) . 2_657
O12 Cs2 O1S Cs2 71.1(4) 2_657 2_657
O4 Cs2 O1S Cs2 179.1(3) 2_557 2_657
O4 Cs2 O1S Cs2 -126.6(5) . 2_657
O1S Cs2 O1S Cs2 0.0 2_657 2_657
O13 Cs2 O1S Cs2 177.7(6) 2_557 2_657
O3 Cs2 O1S Cs2 -95.2(7) . 2_657
O5 Cs2 O1S Cs2 126.8(5) 2_557 2_657
O7 Cs2 O2S Cs1 -64.0(7) . 1_445
O8 Cs2 O2S Cs1 80.1(9) 2_557 1_445
O1S Cs2 O2S Cs1 -131.7(10) . 1_445
O12 Cs2 O2S Cs1 151.5(7) 2_657 1_445
O4 Cs2 O2S Cs1 34.9(8) 2_557 1_445
O4 Cs2 O2S Cs1 -29.4(10) . 1_445
O1S Cs2 O2S Cs1 -151.2(11) 2_657 1_445
O13 Cs2 O2S Cs1 27.0(15) 2_557 1_445
O3 Cs2 O2S Cs1 -75.3(9) . 1_445
O5 Cs2 O2S Cs1 73.0(8) 2_557 1_445
